data_4130207
loop_
_publ_author_name
'Zhang, Xiaolei'
'Dai, Huimin'
'Yan, Hong'
'Zou, Wenli'
'Cremer, Dieter'

_publ_section_title
;
 B-H&#x00B7;&#x00B7;&#x00B7;\p Interaction: A New Type of Nonclassical
 Hydrogen Bonding.
;
_journal_issue 13
_journal_name_full 'Journal of the American Chemical Society'
_journal_page_first 4334
_journal_page_last 4337
_journal_paper_doi 10.1021/jacs.6b01249
_journal_volume 138
_journal_year 2016
_chemical_formula_sum 'C30 H37 B10 F3 Ir P S2'
_chemical_formula_weight 849.99
_space_group_IT_number 14
_space_group_name_Hall '-P 2ybc'
_space_group_name_H-M_alt 'P 1 21/c 1'
_symmetry_cell_setting monoclinic
_symmetry_space_group_name_H-M 'P 1 21/c 1'
_atom_sites_solution_hydrogens geom
_atom_sites_solution_primary direct
_atom_sites_solution_secondary difmap
_audit_creation_method SHELXL-97
_cell_angle_alpha 90.00
_cell_angle_beta 91.978(3)
_cell_angle_gamma 90.00
_cell_formula_units_Z 8
_cell_length_a 15.507(3)
_cell_length_b 19.538(4)
_cell_length_c 22.556(4)
_cell_measurement_temperature 293(2)
_cell_volume 6830(2)
_computing_structure_refinement 'SHELXL-97 (Sheldrick, 1997)'
_computing_structure_solution 'SHELXS-97 (Sheldrick, 1990)'
_diffrn_ambient_temperature 293(2)
_diffrn_measured_fraction_theta_full 0.995
_diffrn_measured_fraction_theta_max 0.995
_diffrn_radiation_monochromator graphite
_diffrn_radiation_source 'fine-focus sealed tube'
_diffrn_radiation_type MoK\a
_diffrn_radiation_wavelength 0.71073
_diffrn_reflns_av_R_equivalents 0.0811
_diffrn_reflns_av_sigmaI/netI 0.0676
_diffrn_reflns_limit_h_max 19
_diffrn_reflns_limit_h_min -19
_diffrn_reflns_limit_k_max 24
_diffrn_reflns_limit_k_min -23
_diffrn_reflns_limit_l_max 27
_diffrn_reflns_limit_l_min -25
_diffrn_reflns_number 52214
_diffrn_reflns_theta_full 26.00
_diffrn_reflns_theta_max 26.00
_diffrn_reflns_theta_min 1.38
_exptl_absorpt_coefficient_mu 4.119
_exptl_crystal_density_diffrn 1.653
_exptl_crystal_density_method 'not measured'
_exptl_crystal_description block
_exptl_crystal_F_000 3344
_refine_diff_density_max 2.445
_refine_diff_density_min -3.215
_refine_diff_density_rms 0.291
_refine_ls_extinction_method none
_refine_ls_goodness_of_fit_ref 1.009
_refine_ls_hydrogen_treatment mixed
_refine_ls_matrix_type full
_refine_ls_number_parameters 857
_refine_ls_number_reflns 13348
_refine_ls_number_restraints 0
_refine_ls_restrained_S_all 1.009
_refine_ls_R_factor_all 0.0607
_refine_ls_R_factor_gt 0.0434
_refine_ls_shift/su_max 0.002
_refine_ls_shift/su_mean 0.000
_refine_ls_structure_factor_coef Fsqd
_refine_ls_weighting_details 'calc w=1/[\s^2^(Fo^2^)+(0.0811P)^2^+0.0000P] where P=(Fo^2^+2Fc^2^)/3'
_refine_ls_weighting_scheme calc
_refine_ls_wR_factor_gt 0.1147
_refine_ls_wR_factor_ref 0.1261
_reflns_number_gt 10854
_reflns_number_total 13348
_reflns_threshold_expression >2sigma(I)
_cod_data_source_file ja6b01249_si_001.cif
_cod_data_source_block C2
_cod_original_sg_symbol_H-M P21/c
_cod_database_code 4130207

loop_
_symmetry_equiv_pos_as_xyz
'x, y, z'
'-x, y+1/2, -z+1/2'
'-x, -y, -z'
'x, -y-1/2, z-1/2'

loop_
_atom_site_label
_atom_site_type_symbol
_atom_site_fract_x
_atom_site_fract_y
_atom_site_fract_z
_atom_site_U_iso_or_equiv
_atom_site_adp_type
_atom_site_occupancy
_atom_site_symmetry_multiplicity
_atom_site_calc_flag
_atom_site_refinement_flags
Ir1 Ir 0.410415(14) 0.366335(10) 0.262406(9) 0.01375(8) Uani 1 1 d .
S4 S 0.27840(10) 0.37024(7) 0.20677(6) 0.0177(3) Uani 1 1 d .
S3 S 0.48284(9) 0.34448(7) 0.17359(6) 0.0156(3) Uani 1 1 d .
P2 P 0.39460(10) 0.25160(7) 0.27394(6) 0.0146(3) Uani 1 1 d .
F62 F 0.7180(2) 0.13249(18) 0.37893(16) 0.0286(9) Uani 1 1 d .
F67 F 0.1032(3) 0.1653(2) 0.41796(18) 0.0384(10) Uani 1 1 d .
F57 F 0.2956(3) 0.0557(2) 0.08182(18) 0.0485(12) Uani 1 1 d .
C11 C 0.3089(4) 0.3847(3) 0.1313(2) 0.0172(12) Uani 1 1 d .
C10 C 0.4095(4) 0.3718(3) 0.1146(2) 0.0159(12) Uani 1 1 d .
C9 C 0.3682(4) 0.4392(3) 0.3325(2) 0.0184(13) Uani 1 1 d .
C5 C 0.4315(4) 0.3931(3) 0.3590(2) 0.0214(13) Uani 1 1 d .
C6 C 0.5107(4) 0.4004(3) 0.3293(2) 0.0217(13) Uani 1 1 d .
C7 C 0.4989(4) 0.4546(3) 0.2861(2) 0.0201(13) Uani 1 1 d .
C8 C 0.4122(4) 0.4785(3) 0.2885(2) 0.0206(13) Uani 1 1 d .
C44 C 0.2805(4) 0.4545(4) 0.3513(3) 0.0297(15) Uani 1 1 d .
H82A H 0.2784 0.5007 0.3658 0.045 Uiso 1 1 calc R
H84B H 0.2654 0.4235 0.3823 0.045 Uiso 1 1 calc R
H83C H 0.2406 0.4494 0.3182 0.045 Uiso 1 1 calc R
C40 C 0.4198(5) 0.3506(3) 0.4140(3) 0.0285(15) Uani 1 1 d .
H71D H 0.4470 0.3069 0.4093 0.043 Uiso 1 1 calc R
H70E H 0.3593 0.3442 0.4199 0.043 Uiso 1 1 calc R
H72F H 0.4456 0.3738 0.4477 0.043 Uiso 1 1 calc R
C41 C 0.5950(4) 0.3698(3) 0.3484(3) 0.0266(15) Uani 1 1 d .
H75D H 0.6256 0.4010 0.3744 0.040 Uiso 1 1 calc R
H74E H 0.6285 0.3611 0.3142 0.040 Uiso 1 1 calc R
H73F H 0.5852 0.3276 0.3689 0.040 Uiso 1 1 calc R
C42 C 0.5685(4) 0.4816(3) 0.2479(3) 0.0272(14) Uani 1 1 d .
H78D H 0.5430 0.5005 0.2122 0.041 Uiso 1 1 calc R
H76E H 0.6067 0.4449 0.2381 0.041 Uiso 1 1 calc R
H77F H 0.6004 0.5165 0.2690 0.041 Uiso 1 1 calc R
C43 C 0.3732(4) 0.5399(3) 0.2583(3) 0.0262(14) Uani 1 1 d .
H79A H 0.3594 0.5736 0.2874 0.039 Uiso 1 1 calc R
H81B H 0.3216 0.5266 0.2365 0.039 Uiso 1 1 calc R
H80C H 0.4137 0.5588 0.2314 0.039 Uiso 1 1 calc R
C28 C 0.4933(4) 0.2142(3) 0.3076(2) 0.0179(12) Uani 1 1 d .
C33 C 0.5713(4) 0.2246(3) 0.2802(2) 0.0178(12) Uani 1 1 d .
H60 H 0.5723 0.2498 0.2452 0.021 Uiso 1 1 calc R
C32 C 0.6466(4) 0.1981(3) 0.3042(3) 0.0207(13) Uani 1 1 d .
H61 H 0.6987 0.2051 0.2859 0.025 Uiso 1 1 calc R
C31 C 0.6436(4) 0.1607(3) 0.3562(2) 0.0187(12) Uani 1 1 d .
C30 C 0.5689(4) 0.1503(3) 0.3848(3) 0.0239(14) Uani 1 1 d .
H63 H 0.5691 0.1256 0.4201 0.029 Uiso 1 1 calc R
C29 C 0.4925(4) 0.1769(3) 0.3608(2) 0.0203(13) Uani 1 1 d .
H64 H 0.4409 0.1701 0.3799 0.024 Uiso 1 1 calc R
C22 C 0.3679(4) 0.1941(3) 0.2111(2) 0.0184(13) Uani 1 1 d .
C27 C 0.4295(4) 0.1587(3) 0.1810(2) 0.0205(13) Uani 1 1 d .
H59 H 0.4877 0.1655 0.1905 0.025 Uiso 1 1 calc R
C26 C 0.4047(4) 0.1127(3) 0.1363(3) 0.0264(14) Uani 1 1 d .
H58 H 0.4460 0.0887 0.1158 0.032 Uiso 1 1 calc R
C25 C 0.3198(5) 0.1034(3) 0.1231(3) 0.0299(16) Uani 1 1 d .
C24 C 0.2552(5) 0.1380(3) 0.1514(3) 0.0264(15) Uani 1 1 d .
H56 H 0.1973 0.1305 0.1413 0.032 Uiso 1 1 calc R
C23 C 0.2800(4) 0.1844(3) 0.1957(3) 0.0212(13) Uani 1 1 d .
H55 H 0.2382 0.2091 0.2152 0.025 Uiso 1 1 calc R
C34 C 0.3091(4) 0.2259(3) 0.3217(2) 0.0155(12) Uani 1 1 d .
C39 C 0.2932(4) 0.1562(3) 0.3324(2) 0.0192(12) Uani 1 1 d .
H69 H 0.3300 0.1235 0.3173 0.023 Uiso 1 1 calc R
C38 C 0.2239(4) 0.1354(3) 0.3649(2) 0.0191(13) Uani 1 1 d .
H68 H 0.2139 0.0894 0.3727 0.023 Uiso 1 1 calc R
C37 C 0.1698(4) 0.1864(3) 0.3854(3) 0.0247(15) Uani 1 1 d .
C36 C 0.1821(4) 0.2535(3) 0.3749(2) 0.0214(13) Uani 1 1 d .
H66 H 0.1445 0.2859 0.3898 0.026 Uiso 1 1 calc R
C35 C 0.2504(4) 0.2736(3) 0.3423(2) 0.0198(13) Uani 1 1 d .
H65 H 0.2578 0.3198 0.3337 0.024 Uiso 1 1 calc R
B13 B 0.3326(5) 0.3133(3) 0.0894(3) 0.0187(14) Uani 1 1 d .
H46 H 0.3282 0.2601 0.1051 0.022 Uiso 1 1 d R
B17 B 0.4158(4) 0.3399(4) 0.0436(3) 0.0183(14) Uani 1 1 d .
H50 H 0.4657 0.3039 0.0296 0.022 Uiso 1 1 d R
B14 B 0.4406(5) 0.4266(3) 0.0598(3) 0.0198(14) Uani 1 1 d .
H47 H 0.5065 0.4465 0.0560 0.024 Uiso 1 1 d R
B12 B 0.3729(4) 0.4547(3) 0.1166(3) 0.0171(13) Uani 1 1 d .
H45 H 0.3943 0.4928 0.1499 0.020 Uiso 1 1 d R
B15 B 0.2644(5) 0.4509(3) 0.0896(3) 0.0206(14) Uani 1 1 d .
H48 H 0.2153 0.4867 0.1053 0.025 Uiso 1 1 d R
B18 B 0.3477(5) 0.4764(3) 0.0424(3) 0.0206(15) Uani 1 1 d .
H51 H 0.3527 0.5294 0.0265 0.025 Uiso 1 1 d R
B20 B 0.3748(5) 0.4061(4) -0.0033(3) 0.0214(15) Uani 1 1 d .
H53 H 0.3974 0.4133 -0.0486 0.026 Uiso 1 1 d R
B19 B 0.3067(5) 0.3361(3) 0.0151(3) 0.0208(15) Uani 1 1 d .
H52 H 0.2850 0.2981 -0.0182 0.025 Uiso 1 1 d R
B16 B 0.2390(5) 0.3633(3) 0.0729(3) 0.0192(15) Uani 1 1 d .
H49 H 0.1736 0.3428 0.0781 0.023 Uiso 1 1 d R
B21 B 0.2648(5) 0.4208(4) 0.0153(3) 0.0234(15) Uani 1 1 d .
H54 H 0.2157 0.4375 -0.0180 0.028 Uiso 1 1 d R
Ir85 Ir 0.146149(14) 0.814325(10) 0.386674(9) 0.01250(8) Uani 1 1 d .
S88 S 0.01482(9) 0.83211(7) 0.33212(6) 0.0158(3) Uani 1 1 d .
S87 S 0.21957(9) 0.81166(7) 0.29591(6) 0.0147(3) Uani 1 1 d .
P86 P 0.11808(10) 0.69984(7) 0.38364(6) 0.0151(3) Uani 1 1 d .
F146 F 0.4334(3) 0.5601(2) 0.48025(19) 0.0495(12) Uani 1 1 d .
F150 F -0.1830(3) 0.6069(2) 0.51742(17) 0.0414(10) Uani 1 1 d .
F141 F 0.0291(3) 0.5735(2) 0.15042(15) 0.0420(11) Uani 1 1 d .
C95 C 0.0466(4) 0.8612(3) 0.2607(2) 0.0149(12) Uani 1 1 d .
C94 C 0.1479(4) 0.8531(3) 0.2428(2) 0.0152(12) Uani 1 1 d .
C90 C 0.1888(4) 0.8180(3) 0.4821(2) 0.0173(12) Uani 1 1 d .
C91 C 0.2575(4) 0.8416(3) 0.4471(2) 0.0147(12) Uani 1 1 d .
C92 C 0.2276(4) 0.9051(3) 0.4178(2) 0.0177(12) Uani 1 1 d .
C93 C 0.1419(4) 0.9170(3) 0.4334(2) 0.0146(11) Uani 1 1 d .
C89 C 0.1165(4) 0.8634(3) 0.4723(2) 0.0181(13) Uani 1 1 d .
C125 C 0.1923(4) 0.7610(3) 0.5267(2) 0.0250(14) Uani 1 1 d .
H158 H 0.2407 0.7319 0.5192 0.038 Uiso 1 1 calc R
H156 H 0.1400 0.7347 0.5234 0.038 Uiso 1 1 calc R
H157 H 0.1985 0.7798 0.5659 0.038 Uiso 1 1 calc R
C126 C 0.3476(4) 0.8172(3) 0.4488(3) 0.0217(14) Uani 1 1 d .
H161 H 0.3508 0.7734 0.4681 0.033 Uiso 1 1 calc R
H159 H 0.3834 0.8494 0.4703 0.033 Uiso 1 1 calc R
H160 H 0.3672 0.8129 0.4090 0.033 Uiso 1 1 calc R
C127 C 0.2854(4) 0.9481(3) 0.3820(2) 0.0178(12) Uani 1 1 d .
H163 H 0.2512 0.9755 0.3547 0.027 Uiso 1 1 calc R
H164 H 0.3230 0.9191 0.3602 0.027 Uiso 1 1 calc R
H162 H 0.3191 0.9774 0.4078 0.027 Uiso 1 1 calc R
C128 C 0.0856(4) 0.9768(3) 0.4178(3) 0.0232(13) Uani 1 1 d .
H165 H 0.0730 1.0016 0.4532 0.035 Uiso 1 1 calc R
H167 H 0.0328 0.9609 0.3990 0.035 Uiso 1 1 calc R
H166 H 0.1150 1.0064 0.3911 0.035 Uiso 1 1 calc R
C124 C 0.0364(4) 0.8654(3) 0.5080(3) 0.0272(15) Uani 1 1 d .
H155 H 0.0441 0.8976 0.5399 0.041 Uiso 1 1 calc R
H154 H 0.0258 0.8207 0.5240 0.041 Uiso 1 1 calc R
H153 H -0.0119 0.8790 0.4830 0.041 Uiso 1 1 calc R
C112 C 0.2116(4) 0.6524(3) 0.4138(2) 0.0166(12) Uani 1 1 d .
C113 C 0.2919(4) 0.6677(3) 0.3913(3) 0.0208(13) Uani 1 1 d .
H148 H 0.2953 0.6996 0.3608 0.025 Uiso 1 1 calc R
C114 C 0.3659(5) 0.6368(4) 0.4129(3) 0.0314(16) Uani 1 1 d .
H147 H 0.4190 0.6469 0.3971 0.038 Uiso 1 1 calc R
C115 C 0.3600(5) 0.5902(4) 0.4588(3) 0.0317(16) Uani 1 1 d .
C116 C 0.2834(5) 0.5740(3) 0.4825(3) 0.0306(16) Uani 1 1 d .
H145 H 0.2808 0.5422 0.5131 0.037 Uiso 1 1 calc R
C117 C 0.2095(4) 0.6054(3) 0.4605(3) 0.0250(14) Uani 1 1 d .
H144 H 0.1569 0.5952 0.4771 0.030 Uiso 1 1 calc R
C118 C 0.0267(4) 0.6708(3) 0.4250(2) 0.0164(12) Uani 1 1 d .
C119 C 0.0079(4) 0.6007(3) 0.4303(2) 0.0229(13) Uani 1 1 d .
H149 H 0.0425 0.5684 0.4123 0.027 Uiso 1 1 calc R
C120 C -0.0621(4) 0.5796(3) 0.4622(3) 0.0286(15) Uani 1 1 d .
H150 H -0.0733 0.5333 0.4674 0.034 Uiso 1 1 calc R
C121 C -0.1146(4) 0.6281(3) 0.4859(2) 0.0210(13) Uani 1 1 d .
C122 C -0.1024(4) 0.6966(3) 0.4790(3) 0.0252(14) Uani 1 1 d .
H151 H -0.1407 0.7283 0.4941 0.030 Uiso 1 1 calc R
C123 C -0.0299(4) 0.7177(3) 0.4482(2) 0.0199(13) Uani 1 1 d .
H152 H -0.0197 0.7642 0.4432 0.024 Uiso 1 1 calc R
C106 C 0.0926(4) 0.6587(3) 0.3125(2) 0.0158(12) Uani 1 1 d .
C111 C 0.1561(4) 0.6305(3) 0.2778(2) 0.0200(13) Uani 1 1 d .
H143 H 0.2133 0.6305 0.2916 0.024 Uiso 1 1 calc R
C110 C 0.1344(5) 0.6023(3) 0.2226(3) 0.0273(15) Uani 1 1 d .
H142 H 0.1766 0.5841 0.1990 0.033 Uiso 1 1 calc R
C109 C 0.0494(4) 0.6020(3) 0.2040(2) 0.0236(14) Uani 1 1 d .
C108 C -0.0145(4) 0.6271(3) 0.2369(3) 0.0266(15) Uani 1 1 d .
H140 H -0.0717 0.6251 0.2233 0.032 Uiso 1 1 calc R
C107 C 0.0075(4) 0.6563(3) 0.2918(2) 0.0216(13) Uani 1 1 d .
H139 H -0.0356 0.6743 0.3149 0.026 Uiso 1 1 calc R
B97 B 0.0710(5) 0.7997(3) 0.2085(3) 0.0180(14) Uani 1 1 d .
H130 H 0.0666 0.7441 0.2155 0.022 Uiso 1 1 d R
B101 B 0.1546(5) 0.8370(3) 0.1680(3) 0.0177(14) Uani 1 1 d .
H134 H 0.2050 0.8053 0.1486 0.021 Uiso 1 1 d R
B98 B 0.1788(4) 0.9193(3) 0.1986(3) 0.0172(13) Uani 1 1 d .
H131 H 0.2445 0.9406 0.1988 0.021 Uiso 1 1 d R
B96 B 0.1101(4) 0.9337(3) 0.2580(3) 0.0181(14) Uani 1 1 d .
H129 H 0.1307 0.9641 0.2970 0.022 Uiso 1 1 d R
B99 B 0.0025(4) 0.9343(3) 0.2292(3) 0.0193(14) Uani 1 1 d .
H132 H -0.0473 0.9658 0.2495 0.023 Uiso 1 1 d R
B102 B 0.0848(5) 0.9713(4) 0.1880(3) 0.0208(15) Uani 1 1 d .
H135 H 0.0887 1.0269 0.1808 0.025 Uiso 1 1 d R
B105 B 0.0040(5) 0.9205(4) 0.1516(3) 0.0211(15) Uani 1 1 d .
H138 H -0.0445 0.9433 0.1208 0.025 Uiso 1 1 d R
B103 B 0.0466(5) 0.8376(4) 0.1391(3) 0.0213(15) Uani 1 1 d .
H136 H 0.0259 0.8068 0.1004 0.026 Uiso 1 1 d R
B100 B -0.0217(5) 0.8516(3) 0.1998(3) 0.0187(14) Uani 1 1 d .
H133 H -0.0870 0.8297 0.2016 0.022 Uiso 1 1 d R
B104 B 0.1130(5) 0.9112(3) 0.1325(3) 0.0207(14) Uani 1 1 d .
H137 H 0.1359 0.9279 0.0893 0.025 Uiso 1 1 d R

loop_
_atom_site_aniso_label
_atom_site_aniso_U_11
_atom_site_aniso_U_22
_atom_site_aniso_U_33
_atom_site_aniso_U_23
_atom_site_aniso_U_13
_atom_site_aniso_U_12
Ir1 0.01537(14) 0.01489(13) 0.01093(12) 0.00059(7) -0.00043(9) -0.00013(8)
S4 0.0143(8) 0.0261(8) 0.0129(7) 0.0017(5) 0.0010(6) 0.0011(6)
S3 0.0139(8) 0.0217(7) 0.0111(6) 0.0013(5) -0.0013(5) 0.0013(6)
P2 0.0146(8) 0.0170(7) 0.0122(7) 0.0007(5) -0.0010(5) -0.0002(6)
F62 0.021(2) 0.031(2) 0.033(2) 0.0007(15) -0.0099(16) 0.0056(15)
F67 0.026(2) 0.046(3) 0.044(2) 0.0091(19) 0.0148(18) -0.0063(18)
F57 0.057(3) 0.048(3) 0.040(2) -0.026(2) -0.006(2) -0.011(2)
C11 0.017(3) 0.018(3) 0.017(3) 0.003(2) -0.003(2) -0.001(2)
C10 0.024(3) 0.013(3) 0.010(3) 0.0006(19) -0.004(2) 0.000(2)
C9 0.032(4) 0.013(3) 0.010(3) -0.005(2) 0.003(2) -0.002(2)
C5 0.032(4) 0.018(3) 0.014(3) -0.003(2) -0.001(2) -0.004(3)
C6 0.024(4) 0.022(3) 0.019(3) -0.004(2) -0.007(2) -0.006(3)
C7 0.026(4) 0.019(3) 0.016(3) -0.003(2) -0.002(2) -0.004(2)
C8 0.032(4) 0.017(3) 0.013(3) -0.006(2) -0.002(2) 0.004(2)
C44 0.028(4) 0.034(4) 0.028(3) -0.009(3) 0.008(3) 0.000(3)
C40 0.038(4) 0.033(4) 0.014(3) 0.006(3) -0.001(3) -0.001(3)
C41 0.030(4) 0.023(3) 0.026(3) -0.002(2) -0.009(3) -0.001(3)
C42 0.030(4) 0.024(3) 0.027(3) -0.006(3) 0.001(3) -0.002(3)
C43 0.038(4) 0.019(3) 0.022(3) -0.003(2) -0.001(3) 0.008(3)
C28 0.017(3) 0.022(3) 0.015(3) 0.002(2) -0.003(2) 0.000(2)
C33 0.020(3) 0.014(3) 0.019(3) 0.001(2) 0.000(2) -0.001(2)
C32 0.022(4) 0.016(3) 0.024(3) -0.003(2) 0.000(3) 0.000(2)
C31 0.013(3) 0.018(3) 0.024(3) 0.000(2) -0.008(2) 0.003(2)
C30 0.031(4) 0.020(3) 0.019(3) 0.003(2) -0.009(3) 0.000(3)
C29 0.021(4) 0.023(3) 0.017(3) 0.002(2) 0.002(2) 0.001(2)
C22 0.024(4) 0.019(3) 0.012(3) 0.001(2) -0.002(2) -0.002(2)
C27 0.022(4) 0.022(3) 0.018(3) 0.000(2) -0.001(2) 0.000(2)
C26 0.035(4) 0.021(3) 0.024(3) -0.005(2) 0.009(3) 0.001(3)
C25 0.042(4) 0.025(4) 0.022(3) -0.009(3) -0.006(3) -0.010(3)
C24 0.028(4) 0.028(4) 0.024(3) 0.003(2) -0.002(3) -0.008(3)
C23 0.022(4) 0.023(3) 0.019(3) 0.001(2) 0.000(3) -0.003(2)
C34 0.019(3) 0.015(3) 0.013(3) 0.003(2) 0.001(2) -0.001(2)
C39 0.019(3) 0.023(3) 0.016(3) -0.002(2) 0.001(2) -0.003(2)
C38 0.022(4) 0.017(3) 0.019(3) 0.004(2) -0.001(2) -0.005(2)
C37 0.016(3) 0.043(4) 0.015(3) 0.006(2) 0.002(2) -0.011(3)
C36 0.019(3) 0.031(3) 0.014(3) 0.002(2) -0.001(2) 0.006(3)
C35 0.021(3) 0.025(3) 0.013(3) 0.001(2) -0.003(2) 0.002(2)
B13 0.021(4) 0.018(3) 0.017(3) -0.001(2) -0.004(3) -0.002(3)
B17 0.017(4) 0.023(4) 0.014(3) -0.003(3) 0.002(3) -0.002(3)
B14 0.020(4) 0.022(4) 0.017(3) 0.004(3) 0.000(3) -0.005(3)
B12 0.023(4) 0.012(3) 0.015(3) 0.002(2) 0.000(3) 0.002(3)
B15 0.025(4) 0.020(3) 0.017(3) 0.004(3) -0.002(3) 0.001(3)
B18 0.024(4) 0.020(3) 0.018(3) 0.003(3) -0.002(3) 0.004(3)
B20 0.023(4) 0.027(4) 0.013(3) 0.005(3) -0.004(3) -0.001(3)
B19 0.023(4) 0.017(3) 0.022(3) -0.001(3) -0.010(3) 0.002(3)
B16 0.015(4) 0.025(4) 0.018(3) 0.002(2) -0.004(3) -0.002(3)
B21 0.026(4) 0.030(4) 0.013(3) 0.002(3) -0.005(3) 0.002(3)
Ir85 0.01238(14) 0.01483(13) 0.01028(12) -0.00105(7) 0.00006(9) -0.00126(8)
S88 0.0127(8) 0.0220(7) 0.0128(6) -0.0006(5) 0.0005(5) -0.0010(5)
S87 0.0139(8) 0.0185(7) 0.0118(6) 0.0019(5) 0.0008(5) 0.0011(5)
P86 0.0148(8) 0.0186(7) 0.0120(7) 0.0000(5) -0.0008(6) -0.0016(6)
F146 0.031(3) 0.059(3) 0.058(3) 0.017(2) -0.012(2) 0.016(2)
F150 0.037(3) 0.054(3) 0.034(2) 0.0053(19) 0.0131(18) -0.021(2)
F141 0.061(3) 0.047(3) 0.0170(18) -0.0073(16) -0.0097(18) -0.018(2)
C95 0.015(3) 0.018(3) 0.012(3) -0.001(2) 0.001(2) 0.000(2)
C94 0.012(3) 0.018(3) 0.015(3) 0.001(2) -0.001(2) 0.000(2)
C90 0.017(3) 0.023(3) 0.012(3) -0.002(2) -0.001(2) -0.005(2)
C91 0.012(3) 0.018(3) 0.014(3) 0.000(2) -0.006(2) -0.004(2)
C92 0.024(3) 0.018(3) 0.011(3) -0.004(2) -0.004(2) -0.002(2)
C93 0.013(3) 0.013(3) 0.018(3) -0.008(2) 0.003(2) -0.005(2)
C89 0.018(3) 0.024(3) 0.013(3) -0.008(2) 0.005(2) -0.008(2)
C125 0.035(4) 0.028(3) 0.013(3) 0.004(2) -0.004(3) -0.009(3)
C126 0.021(4) 0.020(3) 0.023(3) -0.001(2) -0.009(3) -0.001(2)
C127 0.021(3) 0.018(3) 0.014(3) 0.001(2) -0.001(2) -0.002(2)
C128 0.015(3) 0.026(3) 0.028(3) -0.008(2) -0.002(3) 0.002(2)
C124 0.022(4) 0.033(4) 0.027(3) -0.012(3) 0.007(3) 0.001(3)
C112 0.026(4) 0.012(3) 0.012(3) -0.004(2) 0.000(2) 0.004(2)
C113 0.025(4) 0.018(3) 0.019(3) 0.001(2) 0.000(3) 0.004(2)
C114 0.020(4) 0.047(4) 0.027(4) 0.002(3) 0.003(3) 0.007(3)
C115 0.029(4) 0.036(4) 0.029(3) 0.002(3) -0.012(3) 0.009(3)
C116 0.037(4) 0.022(3) 0.032(4) 0.011(3) -0.005(3) 0.003(3)
C117 0.029(4) 0.028(3) 0.018(3) 0.003(2) -0.001(3) 0.000(3)
C118 0.013(3) 0.022(3) 0.014(3) 0.000(2) 0.000(2) -0.001(2)
C119 0.028(4) 0.020(3) 0.020(3) 0.001(2) -0.002(3) -0.004(3)
C120 0.037(4) 0.028(4) 0.021(3) 0.001(3) -0.004(3) -0.013(3)
C121 0.016(3) 0.033(4) 0.015(3) 0.000(2) 0.004(2) -0.010(2)
C122 0.022(4) 0.035(4) 0.019(3) -0.004(2) 0.002(3) -0.003(3)
C123 0.020(3) 0.022(3) 0.017(3) 0.002(2) -0.002(2) -0.002(2)
C106 0.018(3) 0.019(3) 0.010(3) -0.002(2) 0.000(2) -0.003(2)
C111 0.022(4) 0.021(3) 0.017(3) -0.002(2) -0.002(2) -0.001(2)
C110 0.041(4) 0.023(3) 0.018(3) -0.005(2) 0.000(3) -0.003(3)
C109 0.039(4) 0.019(3) 0.013(3) -0.002(2) -0.002(3) -0.013(3)
C108 0.025(4) 0.035(4) 0.020(3) 0.005(3) -0.008(3) -0.013(3)
C107 0.026(4) 0.023(3) 0.016(3) 0.000(2) 0.000(2) -0.003(3)
B97 0.022(4) 0.017(3) 0.015(3) -0.004(2) -0.003(3) -0.001(3)
B101 0.023(4) 0.015(3) 0.016(3) 0.000(2) 0.001(3) -0.001(3)
B98 0.015(4) 0.023(3) 0.014(3) 0.001(2) 0.003(3) -0.002(3)
B96 0.015(4) 0.022(4) 0.018(3) -0.003(3) 0.001(3) 0.000(3)
B99 0.017(4) 0.020(4) 0.021(3) 0.000(3) -0.004(3) 0.004(3)
B102 0.025(4) 0.019(3) 0.018(3) 0.003(3) 0.000(3) 0.002(3)
B105 0.026(4) 0.024(4) 0.014(3) 0.000(3) -0.002(3) 0.007(3)
B103 0.023(4) 0.026(4) 0.015(3) -0.001(3) -0.001(3) -0.001(3)
B100 0.020(4) 0.020(3) 0.016(3) -0.006(2) -0.007(3) 0.000(3)
B104 0.024(4) 0.021(4) 0.016(3) 0.006(3) 0.004(3) 0.001(3)

loop_
_atom_type_symbol
_atom_type_description
_atom_type_scat_dispersion_real
_atom_type_scat_dispersion_imag
_atom_type_scat_source
C C 0.0033 0.0016 'International Tables Vol C Tables 4.2.6.8 and 6.1.1.4'
H H 0.0000 0.0000 'International Tables Vol C Tables 4.2.6.8 and 6.1.1.4'
B B 0.0013 0.0007 'International Tables Vol C Tables 4.2.6.8 and 6.1.1.4'
F F 0.0171 0.0103 'International Tables Vol C Tables 4.2.6.8 and 6.1.1.4'
Ir Ir -1.4442 7.9887 'International Tables Vol C Tables 4.2.6.8 and 6.1.1.4'
P P 0.1023 0.0942 'International Tables Vol C Tables 4.2.6.8 and 6.1.1.4'
S S 0.1246 0.1234 'International Tables Vol C Tables 4.2.6.8 and 6.1.1.4'

loop_
_geom_angle_atom_site_label_1
_geom_angle_atom_site_label_2
_geom_angle_atom_site_label_3
_geom_angle
C6 Ir1 C9 63.1(2)
C6 Ir1 C5 37.1(2)
C9 Ir1 C5 37.5(2)
C6 Ir1 C7 37.6(2)
C9 Ir1 C7 62.5(2)
C5 Ir1 C7 61.8(2)
C6 Ir1 C8 62.2(2)
C9 Ir1 C8 37.4(2)
C5 Ir1 C8 61.6(2)
C7 Ir1 C8 36.7(2)
C6 Ir1 P2 107.02(16)
C9 Ir1 P2 120.69(15)
C5 Ir1 P2 97.54(15)
C7 Ir1 P2 142.61(15)
C8 Ir1 P2 157.50(15)
C6 Ir1 S4 156.89(17)
C9 Ir1 S4 94.88(16)
C5 Ir1 S4 126.83(17)
C7 Ir1 S4 127.52(15)
C8 Ir1 S4 96.28(15)
P2 Ir1 S4 89.87(5)
C6 Ir1 S3 106.60(17)
C9 Ir1 S3 150.40(15)
C5 Ir1 S3 143.35(17)
C7 Ir1 S3 92.06(16)
C8 Ir1 S3 113.06(16)
P2 Ir1 S3 88.58(5)
S4 Ir1 S3 89.09(5)
C11 S4 Ir1 104.78(19)
C10 S3 Ir1 105.4(2)
C34 P2 C28 105.1(3)
C34 P2 C22 98.0(3)
C28 P2 C22 103.7(3)
C34 P2 Ir1 115.27(19)
C28 P2 Ir1 110.42(19)
C22 P2 Ir1 122.36(18)
C10 C11 B16 111.4(4)
C10 C11 B12 61.3(4)
B16 C11 B12 113.2(4)
C10 C11 B15 110.8(4)
B16 C11 B15 62.5(4)
B12 C11 B15 61.6(4)
C10 C11 B13 61.9(4)
B16 C11 B13 61.9(4)
B12 C11 B13 113.5(5)
B15 C11 B13 113.2(4)
C10 C11 S4 118.4(4)
B16 C11 S4 120.2(4)
B12 C11 S4 118.4(4)
B15 C11 S4 121.1(4)
B13 C11 S4 117.2(4)
C11 C10 B12 62.0(4)
C11 C10 B14 111.4(4)
B12 C10 B14 62.2(4)
C11 C10 B17 110.8(4)
B12 C10 B17 113.3(4)
B14 C10 B17 62.0(4)
C11 C10 B13 61.7(4)
B12 C10 B13 114.0(5)
B14 C10 B13 112.5(4)
B17 C10 B13 61.1(4)
C11 C10 S3 117.3(4)
B12 C10 S3 117.5(4)
B14 C10 S3 122.0(4)
B17 C10 S3 121.6(4)
B13 C10 S3 117.1(4)
C8 C9 C5 106.5(5)
C8 C9 C44 123.7(5)
C5 C9 C44 129.1(5)
C8 C9 Ir1 72.3(3)
C5 C9 Ir1 71.6(3)
C44 C9 Ir1 129.0(4)
C6 C5 C9 109.1(5)
C6 C5 C40 124.8(6)
C9 C5 C40 125.6(6)
C6 C5 Ir1 70.6(3)
C9 C5 Ir1 70.9(3)
C40 C5 Ir1 130.5(4)
C5 C6 C7 107.3(5)
C5 C6 C41 125.8(5)
C7 C6 C41 125.4(6)
C5 C6 Ir1 72.3(3)
C7 C6 Ir1 72.2(3)
C41 C6 Ir1 131.4(4)
C8 C7 C6 108.2(5)
C8 C7 C42 127.3(5)
C6 C7 C42 124.5(6)
C8 C7 Ir1 72.1(3)
C6 C7 Ir1 70.2(3)
C42 C7 Ir1 125.2(4)
C7 C8 C9 108.7(5)
C7 C8 C43 127.7(6)
C9 C8 C43 123.1(6)
C7 C8 Ir1 71.1(3)
C9 C8 Ir1 70.3(3)
C43 C8 Ir1 130.8(4)
C9 C44 H82A 109.5
C9 C44 H84B 109.5
H82A C44 H84B 109.5
C9 C44 H83C 109.5
H82A C44 H83C 109.5
H84B C44 H83C 109.5
C5 C40 H71D 109.5
C5 C40 H70E 109.5
H71D C40 H70E 109.5
C5 C40 H72F 109.5
H71D C40 H72F 109.5
H70E C40 H72F 109.5
C6 C41 H75D 109.5
C6 C41 H74E 109.5
H75D C41 H74E 109.5
C6 C41 H73F 109.5
H75D C41 H73F 109.5
H74E C41 H73F 109.5
C7 C42 H78D 109.5
C7 C42 H76E 109.5
H78D C42 H76E 109.5
C7 C42 H77F 109.5
H78D C42 H77F 109.5
H76E C42 H77F 109.5
C8 C43 H79A 109.5
C8 C43 H81B 109.5
H79A C43 H81B 109.5
C8 C43 H80C 109.5
H79A C43 H80C 109.5
H81B C43 H80C 109.5
C33 C28 C29 119.3(5)
C33 C28 P2 118.9(4)
C29 C28 P2 121.8(5)
C32 C33 C28 120.7(5)
C32 C33 H60 119.7
C28 C33 H60 119.7
C33 C32 C31 118.8(6)
C33 C32 H61 120.6
C31 C32 H61 120.6
C30 C31 F62 119.0(5)
C30 C31 C32 122.3(5)
F62 C31 C32 118.7(5)
C31 C30 C29 119.3(5)
C31 C30 H63 120.4
C29 C30 H63 120.4
C30 C29 C28 119.7(6)
C30 C29 H64 120.2
C28 C29 H64 120.2
C27 C22 C23 119.5(5)
C27 C22 P2 122.9(5)
C23 C22 P2 117.5(5)
C22 C27 C26 120.1(6)
C22 C27 H59 120.0
C26 C27 H59 120.0
C25 C26 C27 119.2(6)
C25 C26 H58 120.4
C27 C26 H58 120.4
C26 C25 F57 119.1(6)
C26 C25 C24 123.2(6)
F57 C25 C24 117.6(6)
C25 C24 C23 117.6(6)
C25 C24 H56 121.2
C23 C24 H56 121.2
C24 C23 C22 120.3(6)
C24 C23 H55 119.8
C22 C23 H55 119.8
C35 C34 C39 118.1(5)
C35 C34 P2 120.9(4)
C39 C34 P2 120.5(4)
C38 C39 C34 121.3(6)
C38 C39 H69 119.3
C34 C39 H69 119.3
C39 C38 C37 117.0(5)
C39 C38 H68 121.5
C37 C38 H68 121.5
C36 C37 F67 120.5(6)
C36 C37 C38 123.2(6)
F67 C37 C38 116.3(6)
C37 C36 C35 119.4(6)
C37 C36 H66 120.3
C35 C36 H66 120.3
C36 C35 C34 120.9(6)
C36 C35 H65 119.6
C34 C35 H65 119.6
C11 B13 C10 56.3(3)
C11 B13 B17 104.8(4)
C10 B13 B17 59.2(4)
C11 B13 B19 105.6(4)
C10 B13 B19 106.0(5)
B17 B13 B19 61.0(4)
C11 B13 B16 59.0(4)
C10 B13 B16 104.6(4)
B17 B13 B16 108.9(5)
B19 B13 B16 60.4(4)
C11 B13 H46 124.6
C10 B13 H46 124.5
B17 B13 H46 121.5
B19 B13 H46 121.9
B16 B13 H46 121.8
C10 B17 B13 59.7(3)
C10 B17 B14 58.8(3)
B13 B17 B14 108.6(5)
C10 B17 B20 105.0(5)
B13 B17 B20 108.1(5)
B14 B17 B20 59.8(4)
C10 B17 B19 105.4(5)
B13 B17 B19 59.7(4)
B14 B17 B19 108.0(5)
B20 B17 B19 60.1(4)
C10 B17 H50 124.1
B13 B17 H50 121.1
B14 B17 H50 121.4
B20 B17 H50 122.4
B19 B17 H50 122.4
C10 B14 B20 105.7(5)
C10 B14 B18 104.8(5)
B20 B14 B18 60.2(4)
C10 B14 B17 59.3(3)
B20 B14 B17 60.2(4)
B18 B14 B17 108.1(5)
C10 B14 B12 58.9(3)
B20 B14 B12 108.2(5)
B18 B14 B12 59.5(4)
B17 B14 B12 108.4(5)
C10 B14 H47 124.2
B20 B14 H47 121.9
B18 B14 H47 122.6
B17 B14 H47 121.2
B12 B14 H47 121.5
C10 B12 C11 56.7(3)
C10 B12 B18 105.4(4)
C11 B12 B18 105.3(4)
C10 B12 B15 105.2(4)
C11 B12 B15 59.2(4)
B18 B12 B15 60.4(4)
C10 B12 B14 58.9(4)
C11 B12 B14 104.6(4)
B18 B12 B14 60.2(4)
B15 B12 B14 108.6(4)
C10 B12 H45 124.3
C11 B12 H45 124.5
B18 B12 H45 122.6
B15 B12 H45 121.6
B14 B12 H45 122.1
C11 B15 B12 59.1(4)
C11 B15 B18 104.5(5)
B12 B15 B18 59.4(4)
C11 B15 B21 104.5(5)
B12 B15 B21 107.7(5)
B18 B15 B21 60.0(4)
C11 B15 B16 58.7(3)
B12 B15 B16 108.1(5)
B18 B15 B16 107.5(5)
B21 B15 B16 59.6(4)
C11 B15 H48 124.6
B12 B15 H48 121.5
B18 B15 H48 122.7
B21 B15 H48 122.6
B16 B15 H48 121.7
B12 B18 B14 60.3(4)
B12 B18 B15 60.2(4)
B14 B18 B15 108.4(5)
B12 B18 B20 108.5(4)
B14 B18 B20 59.8(4)
B15 B18 B20 108.9(5)
B12 B18 B21 108.3(5)
B14 B18 B21 108.3(5)
B15 B18 B21 60.1(4)
B20 B18 B21 60.6(4)
B12 B18 H51 121.5
B14 B18 H51 121.6
B15 B18 H51 121.4
B20 B18 H51 121.2
B21 B18 H51 121.5
B14 B20 B18 60.0(4)
B14 B20 B17 60.0(4)
B18 B20 B17 107.7(4)
B14 B20 B19 108.4(4)
B18 B20 B19 107.7(5)
B17 B20 B19 60.4(4)
B14 B20 B21 107.6(5)
B18 B20 B21 59.7(4)
B17 B20 B21 107.5(5)
B19 B20 B21 59.5(4)
B14 B20 H53 121.7
B18 B20 H53 122.0
B17 B20 H53 121.8
B19 B20 H53 121.6
B21 B20 H53 122.2
B13 B19 B21 107.7(5)
B13 B19 B16 60.1(4)
B21 B19 B16 59.8(4)
B13 B19 B20 107.3(4)
B21 B19 B20 60.4(4)
B16 B19 B20 108.0(5)
B13 B19 B17 59.3(4)
B21 B19 B17 107.5(5)
B16 B19 B17 107.3(4)
B20 B19 B17 59.5(4)
B13 B19 H52 122.1
B21 B19 H52 121.8
B16 B19 H52 121.8
B20 B19 H52 121.8
B17 B19 H52 122.4
C11 B16 B21 104.8(5)
C11 B16 B13 59.2(3)
B21 B16 B13 107.4(5)
C11 B16 B19 105.1(5)
B21 B16 B19 60.0(4)
B13 B16 B19 59.5(4)
C11 B16 B15 58.8(3)
B21 B16 B15 59.8(4)
B13 B16 B15 108.0(5)
B19 B16 B15 108.0(5)
C11 B16 H49 124.2
B21 B16 H49 122.7
B13 B16 H49 121.7
B19 B16 H49 122.5
B15 B16 H49 121.4
B16 B21 B18 108.2(4)
B16 B21 B15 60.6(4)
B18 B21 B15 59.9(4)
B16 B21 B19 60.3(4)
B18 B21 B19 108.1(5)
B15 B21 B19 108.9(5)
B16 B21 B20 108.1(5)
B18 B21 B20 59.7(4)
B15 B21 B20 107.9(5)
B19 B21 B20 60.1(4)
B16 B21 H54 121.3
B18 B21 H54 122.0
B15 B21 H54 121.4
B19 B21 H54 121.3
B20 B21 H54 121.9
C89 Ir85 C91 62.9(2)
C89 Ir85 C90 37.8(2)
C91 Ir85 C90 37.3(2)
C89 Ir85 C93 37.1(2)
C91 Ir85 C93 62.5(2)
C90 Ir85 C93 62.3(2)
C89 Ir85 C92 61.6(2)
C91 Ir85 C92 38.2(2)
C90 Ir85 C92 62.2(2)
C93 Ir85 C92 36.1(2)
C89 Ir85 P86 113.92(15)
C91 Ir85 P86 113.34(15)
C90 Ir85 P86 96.36(15)
C93 Ir85 P86 150.84(14)
C92 Ir85 P86 151.40(15)
C89 Ir85 S88 100.86(16)
C91 Ir85 S88 156.56(15)
C90 Ir85 S88 135.85(16)
C93 Ir85 S88 94.21(14)
C92 Ir85 S88 120.29(15)
P86 Ir85 S88 88.19(5)
C89 Ir85 S87 151.51(15)
C91 Ir85 S87 98.50(16)
C90 Ir85 S87 134.16(16)
C93 Ir85 S87 116.25(14)
C92 Ir85 S87 90.31(15)
P86 Ir85 S87 92.82(5)
S88 Ir85 S87 89.12(5)
C95 S88 Ir85 104.80(19)
C94 S87 Ir85 105.1(2)
C118 P86 C106 99.6(3)
C118 P86 C112 105.8(3)
C106 P86 C112 104.4(3)
C118 P86 Ir85 116.3(2)
C106 P86 Ir85 119.56(19)
C112 P86 Ir85 109.73(19)
C94 C95 B100 111.2(4)
C94 C95 B99 110.2(4)
B100 C95 B99 62.3(4)
C94 C95 B96 61.2(4)
B100 C95 B96 113.4(4)
B99 C95 B96 61.6(4)
C94 C95 B97 62.1(4)
B100 C95 B97 61.6(4)
B99 C95 B97 112.7(4)
B96 C95 B97 113.9(5)
C94 C95 S88 119.0(4)
B100 C95 S88 120.3(4)
B99 C95 S88 121.0(4)
B96 C95 S88 117.8(4)
B97 C95 S88 117.7(4)
C95 C94 B98 111.1(4)
C95 C94 B96 61.8(4)
B98 C94 B96 61.9(4)
C95 C94 B101 110.4(4)
B98 C94 B101 62.6(4)
B96 C94 B101 113.3(4)
C95 C94 B97 61.5(3)
B98 C94 B97 113.2(4)
B96 C94 B97 113.8(4)
B101 C94 B97 61.3(4)
C95 C94 S87 117.0(4)
B98 C94 S87 123.3(4)
B96 C94 S87 119.1(4)
B101 C94 S87 120.9(4)
B97 C94 S87 115.0(4)
C91 C90 C89 108.0(5)
C91 C90 C125 126.9(6)
C89 C90 C125 124.8(5)
C91 C90 Ir85 71.2(3)
C89 C90 Ir85 70.6(3)
C125 C90 Ir85 128.7(4)
C90 C91 C92 106.9(5)
C90 C91 C126 127.4(5)
C92 C91 C126 124.5(5)
C90 C91 Ir85 71.5(3)
C92 C91 Ir85 72.7(3)
C126 C91 Ir85 130.7(4)
C93 C92 C91 108.2(5)
C93 C92 C127 129.4(5)
C91 C92 C127 122.3(5)
C93 C92 Ir85 71.8(3)
C91 C92 Ir85 69.1(3)
C127 C92 Ir85 127.7(4)
C92 C93 C89 108.4(5)
C92 C93 C128 128.3(5)
C89 C93 C128 123.2(5)
C92 C93 Ir85 72.2(3)
C89 C93 Ir85 69.5(3)
C128 C93 Ir85 127.5(4)
C93 C89 C90 108.4(5)
C93 C89 C124 124.1(5)
C90 C89 C124 125.9(5)
C93 C89 Ir85 73.4(3)
C90 C89 Ir85 71.6(3)
C124 C89 Ir85 132.6(4)
C90 C125 H158 109.5
C90 C125 H156 109.5
H158 C125 H156 109.5
C90 C125 H157 109.5
H158 C125 H157 109.5
H156 C125 H157 109.5
C91 C126 H161 109.5
C91 C126 H159 109.5
H161 C126 H159 109.5
C91 C126 H160 109.5
H161 C126 H160 109.5
H159 C126 H160 109.5
C92 C127 H163 109.5
C92 C127 H164 109.5
H163 C127 H164 109.5
C92 C127 H162 109.5
H163 C127 H162 109.5
H164 C127 H162 109.5
C93 C128 H165 109.5
C93 C128 H167 109.5
H165 C128 H167 109.5
C93 C128 H166 109.5
H165 C128 H166 109.5
H167 C128 H166 109.5
C89 C124 H155 109.5
C89 C124 H154 109.5
H155 C124 H154 109.5
C89 C124 H153 109.5
H155 C124 H153 109.5
H154 C124 H153 109.5
C113 C112 C117 117.4(5)
C113 C112 P86 117.5(4)
C117 C112 P86 124.9(5)
C114 C113 C112 121.5(6)
C114 C113 H148 119.2
C112 C113 H148 119.2
C113 C114 C115 118.6(6)
C113 C114 H147 120.7
C115 C114 H147 120.7
F146 C115 C116 119.6(6)
F146 C115 C114 118.4(6)
C116 C115 C114 122.0(6)
C115 C116 C117 118.9(6)
C115 C116 H145 120.6
C117 C116 H145 120.6
C116 C117 C112 121.5(6)
C116 C117 H144 119.2
C112 C117 H144 119.2
C123 C118 C119 118.4(6)
C123 C118 P86 120.3(5)
C119 C118 P86 121.1(5)
C120 C119 C118 120.1(6)
C120 C119 H149 119.9
C118 C119 H149 119.9
C121 C120 C119 118.9(6)
C121 C120 H150 120.5
C119 C120 H150 120.5
F150 C121 C122 118.1(6)
F150 C121 C120 118.5(6)
C122 C121 C120 123.3(6)
C121 C122 C123 117.4(6)
C121 C122 H151 121.3
C123 C122 H151 121.3
C118 C123 C122 121.5(6)
C118 C123 H152 119.2
C122 C123 H152 119.2
C107 C106 C111 118.7(5)
C107 C106 P86 119.0(4)
C111 C106 P86 122.2(4)
C110 C111 C106 120.4(6)
C110 C111 H143 119.8
C106 C111 H143 119.8
C109 C110 C111 118.5(6)
C109 C110 H142 120.8
C111 C110 H142 120.8
C108 C109 F141 119.1(6)
C108 C109 C110 123.1(5)
F141 C109 C110 117.8(6)
C109 C108 C107 118.4(6)
C109 C108 H140 120.8
C107 C108 H140 120.8
C106 C107 C108 120.9(6)
C106 C107 H139 119.6
C108 C107 H139 119.6
C95 B97 C94 56.4(3)
C95 B97 B103 105.5(5)
C94 B97 B103 105.4(5)
C95 B97 B100 58.7(3)
C94 B97 B100 104.3(4)
B103 B97 B100 60.7(4)
C95 B97 B101 104.3(4)
C94 B97 B101 58.7(4)
B103 B97 B101 60.5(4)
B100 B97 B101 108.4(5)
C95 B97 H130 124.8
C94 B97 H130 124.9
B103 B97 H130 122.0
B100 B97 H130 121.9
B101 B97 H130 122.1
C94 B101 B104 105.1(5)
C94 B101 B97 60.0(4)
B104 B101 B97 108.0(5)
C94 B101 B103 105.7(5)
B104 B101 B103 60.2(4)
B97 B101 B103 59.5(4)
C94 B101 B98 58.4(3)
B104 B101 B98 60.3(4)
B97 B101 B98 108.7(5)
B103 B101 B98 108.6(5)
C94 B101 H134 124.1
B104 B101 H134 122.3
B97 B101 H134 121.1
B103 B101 H134 122.1
B98 B101 H134 121.2
C94 B98 B96 59.3(4)
C94 B98 B101 59.0(3)
B96 B98 B101 108.3(5)
C94 B98 B104 104.9(5)
B96 B98 B104 107.8(5)
B101 B98 B104 59.4(4)
C94 B98 B102 105.3(5)
B96 B98 B102 59.9(4)
B101 B98 B102 107.6(5)
B104 B98 B102 59.9(4)
C94 B98 H131 124.1
B96 B98 H131 121.3
B101 B98 H131 121.7
B104 B98 H131 122.7
B102 B98 H131 122.4
C94 B96 C95 57.0(3)
C94 B96 B98 58.8(4)
C95 B96 B98 104.8(4)
C94 B96 B99 104.9(4)
C95 B96 B99 59.1(4)
B98 B96 B99 108.0(5)
C94 B96 B102 105.6(4)
C95 B96 B102 105.2(4)
B98 B96 B102 60.7(4)
B99 B96 B102 59.6(4)
C94 B96 H129 124.2
C95 B96 H129 124.4
B98 B96 H129 121.9
B99 B96 H129 122.3
B102 B96 H129 122.5
C95 B99 B102 105.9(5)
C95 B99 B96 59.3(3)
B102 B99 B96 60.3(4)
C95 B99 B105 105.2(5)
B102 B99 B105 60.4(4)
B96 B99 B105 108.5(5)
C95 B99 B100 58.5(3)
B102 B99 B100 108.9(5)
B96 B99 B100 108.3(5)
B105 B99 B100 60.3(4)
C95 B99 H132 124.4
B102 B99 H132 121.5
B96 B99 H132 121.2
B105 B99 H132 122.0
B100 B99 H132 121.3
B99 B102 B96 60.1(4)
B99 B102 B105 60.1(4)
B96 B102 B105 108.1(5)
B99 B102 B104 107.5(5)
B96 B102 B104 107.4(5)
B105 B102 B104 59.6(4)
B99 B102 B98 107.4(5)
B96 B102 B98 59.4(4)
B105 B102 B98 107.6(5)
B104 B102 B98 59.9(4)
B99 B102 H135 121.9
B96 B102 H135 121.9
B105 B102 H135 121.7
B104 B102 H135 122.1
B98 B102 H135 122.2
B104 B105 B99 107.5(5)
B104 B105 B103 60.2(4)
B99 B105 B103 108.2(4)
B104 B105 B102 60.4(4)
B99 B105 B102 59.4(4)
B103 B105 B102 108.8(5)
B104 B105 B100 107.8(5)
B99 B105 B100 60.1(4)
B103 B105 B100 60.0(4)
B102 B105 B100 108.0(4)
B104 B105 H138 121.8
B99 B105 H138 122.0
B103 B105 H138 121.3
B102 B105 H138 121.4
B100 B105 H138 121.9
B97 B103 B105 108.2(5)
B97 B103 B101 60.0(4)
B105 B103 B101 107.4(5)
B97 B103 B104 107.9(5)
B105 B103 B104 59.7(4)
B101 B103 B104 59.6(4)
B97 B103 B100 59.8(4)
B105 B103 B100 60.2(4)
B101 B103 B100 107.3(4)
B104 B103 B100 107.5(5)
B97 B103 H136 121.6
B105 B103 H136 121.7
B101 B103 H136 122.3
B104 B103 H136 122.0
B100 B103 H136 122.0
C95 B100 B97 59.7(3)
C95 B100 B99 59.1(3)
B97 B100 B99 108.6(5)
C95 B100 B103 105.4(5)
B97 B100 B103 59.5(4)
B99 B100 B103 107.6(5)
C95 B100 B105 105.2(5)
B97 B100 B105 107.6(5)
B99 B100 B105 59.6(4)
B103 B100 B105 59.7(4)
C95 B100 H133 123.8
B97 B100 H133 121.3
B99 B100 H133 121.4
B103 B100 H133 122.7
B105 B100 H133 122.7
B101 B104 B105 108.1(5)
B101 B104 B103 60.1(4)
B105 B104 B103 60.1(4)
B101 B104 B102 108.5(4)
B105 B104 B102 60.1(4)
B103 B104 B102 108.5(5)
B101 B104 B98 60.3(4)
B105 B104 B98 108.2(5)
B103 B104 B98 108.5(4)
B102 B104 B98 60.2(4)
B101 B104 H137 121.5
B105 B104 H137 121.7
B103 B104 H137 121.4
B102 B104 H137 121.4
B98 B104 H137 121.5

loop_
_geom_bond_atom_site_label_1
_geom_bond_atom_site_label_2
_geom_bond_distance
Ir1 C6 2.230(5)
Ir1 C9 2.243(5)
Ir1 C5 2.253(5)
Ir1 C7 2.256(6)
Ir1 C8 2.269(6)
Ir1 P2 2.2709(15)
Ir1 S4 2.3652(15)
Ir1 S3 2.3690(14)
S4 C11 1.805(6)
S3 C10 1.802(5)
P2 C34 1.809(6)
P2 C28 1.836(6)
P2 C22 1.844(6)
F62 C31 1.362(6)
F67 C37 1.352(7)
F57 C25 1.360(7)
C11 C10 1.636(9)
C11 B16 1.727(8)
C11 B12 1.728(9)
C11 B15 1.730(8)
C11 B13 1.731(9)
C10 B12 1.716(8)
C10 B14 1.716(8)
C10 B17 1.725(8)
C10 B13 1.734(8)
C9 C8 1.445(8)
C9 C5 1.445(8)
C9 C44 1.468(9)
C5 C6 1.427(9)
C5 C40 1.509(8)
C6 C7 1.445(8)
C6 C41 1.487(9)
C7 C8 1.425(9)
C7 C42 1.500(9)
C8 C43 1.497(8)
C44 H82A 0.9600
C44 H84B 0.9600
C44 H83C 0.9600
C40 H71D 0.9600
C40 H70E 0.9600
C40 H72F 0.9600
C41 H75D 0.9600
C41 H74E 0.9600
C41 H73F 0.9600
C42 H78D 0.9600
C42 H76E 0.9600
C42 H77F 0.9600
C43 H79A 0.9600
C43 H81B 0.9600
C43 H80C 0.9600
C28 C33 1.392(8)
C28 C29 1.405(8)
C33 C32 1.372(8)
C33 H60 0.9300
C32 C31 1.384(8)
C32 H61 0.9300
C31 C30 1.361(9)
C30 C29 1.388(8)
C30 H63 0.9300
C29 H64 0.9300
C22 C27 1.377(9)
C22 C23 1.409(9)
C27 C26 1.397(8)
C27 H59 0.9300
C26 C25 1.352(10)
C26 H58 0.9300
C25 C24 1.382(10)
C24 C23 1.394(8)
C24 H56 0.9300
C23 H55 0.9300
C34 C35 1.394(8)
C34 C39 1.406(8)
C39 C38 1.383(9)
C39 H69 0.9300
C38 C37 1.392(9)
C38 H68 0.9300
C37 C36 1.348(9)
C36 C35 1.368(9)
C36 H66 0.9300
C35 H65 0.9300
B13 B17 1.759(10)
B13 B19 1.767(9)
B13 B16 1.778(10)
B13 H46 1.1010
B17 B14 1.771(9)
B17 B20 1.776(9)
B17 B19 1.791(9)
B17 H50 1.1000
B14 B20 1.769(9)
B14 B18 1.771(9)
B14 B12 1.772(10)
B14 H47 1.0995
B12 B18 1.758(8)
B12 B15 1.771(10)
B12 H45 1.1006
B15 B18 1.774(10)
B15 B21 1.778(9)
B15 B16 1.792(9)
B15 H48 1.1014
B18 B20 1.775(10)
B18 B21 1.776(10)
B18 H51 1.0995
B20 B19 1.786(10)
B20 B21 1.793(10)
B20 H53 1.1006
B19 B21 1.777(10)
B19 B16 1.783(10)
B19 H52 1.1005
B16 B21 1.774(10)
B16 H49 1.1004
B21 H54 1.1004
Ir85 C89 2.219(5)
Ir85 C91 2.226(5)
Ir85 C90 2.231(5)
Ir85 C93 2.269(5)
Ir85 C92 2.275(5)
Ir85 P86 2.2793(15)
Ir85 S88 2.3685(14)
Ir85 S87 2.3773(15)
S88 C95 1.793(6)
S87 C94 1.798(5)
P86 C118 1.814(6)
P86 C106 1.826(5)
P86 C112 1.832(6)
F146 C115 1.354(7)
F150 C121 1.363(7)
F141 C109 1.357(6)
C95 C94 1.644(8)
C95 B100 1.715(8)
C95 B99 1.726(8)
C95 B96 1.728(9)
C95 B97 1.734(8)
C94 B98 1.711(8)
C94 B96 1.719(9)
C94 B101 1.722(8)
C94 B97 1.745(8)
C90 C91 1.424(8)
C90 C89 1.441(8)
C90 C125 1.501(8)
C91 C92 1.473(8)
C91 C126 1.476(8)
C92 C93 1.407(8)
C92 C127 1.486(8)
C93 C89 1.430(8)
C93 C128 1.493(8)
C89 C124 1.505(9)
C125 H158 0.9600
C125 H156 0.9600
C125 H157 0.9600
C126 H161 0.9600
C126 H159 0.9600
C126 H160 0.9600
C127 H163 0.9600
C127 H164 0.9600
C127 H162 0.9600
C128 H165 0.9600
C128 H167 0.9600
C128 H166 0.9600
C124 H155 0.9600
C124 H154 0.9600
C124 H153 0.9600
C112 C113 1.393(9)
C112 C117 1.398(8)
C113 C114 1.373(9)
C113 H148 0.9300
C114 C115 1.384(9)
C114 H147 0.9300
C115 C116 1.357(10)
C116 C117 1.378(9)
C116 H145 0.9300
C117 H144 0.9300
C118 C123 1.384(8)
C118 C119 1.407(8)
C119 C120 1.386(9)
C119 H149 0.9300
C120 C121 1.369(9)
C120 H150 0.9300
C121 C122 1.363(9)
C122 C123 1.403(9)
C122 H151 0.9300
C123 H152 0.9300
C106 C107 1.386(8)
C106 C111 1.392(8)
C111 C110 1.392(8)
C111 H143 0.9300
C110 C109 1.369(9)
C110 H142 0.9300
C109 C108 1.351(9)
C108 C107 1.395(8)
C108 H140 0.9300
C107 H139 0.9300
B97 B103 1.759(9)
B97 B100 1.766(10)
B97 B101 1.767(10)
B97 H130 1.1002
B101 B104 1.767(9)
B101 B103 1.776(10)
B101 B98 1.783(9)
B101 H134 1.0998
B98 B96 1.763(9)
B98 B104 1.783(9)
B98 B102 1.787(10)
B98 H131 1.1004
B96 B99 1.769(9)
B96 B102 1.773(9)
B96 H129 1.0997
B99 B102 1.760(10)
B99 B105 1.772(9)
B99 B100 1.781(9)
B99 H132 1.0996
B102 B105 1.777(10)
B102 B104 1.782(10)
B102 H135 1.1004
B105 B104 1.768(10)
B105 B103 1.776(10)
B105 B100 1.785(10)
B105 H138 1.1003
B103 B104 1.778(10)
B103 B100 1.781(10)
B103 H136 1.0990
B100 H133 1.1013
B104 H137 1.0982

loop_
_geom_torsion_atom_site_label_1
_geom_torsion_atom_site_label_2
_geom_torsion_atom_site_label_3
_geom_torsion_atom_site_label_4
_geom_torsion
C6 Ir1 S4 C11 114.4(4)
C9 Ir1 S4 C11 131.4(2)
C5 Ir1 S4 C11 152.9(3)
C7 Ir1 S4 C11 72.7(3)
C8 Ir1 S4 C11 93.9(2)
P2 Ir1 S4 C11 -107.8(2)
S3 Ir1 S4 C11 -19.2(2)
C6 Ir1 S3 C10 -143.5(2)
C9 Ir1 S3 C10 -79.1(4)
C5 Ir1 S3 C10 -150.1(3)
C7 Ir1 S3 C10 -108.3(2)
C8 Ir1 S3 C10 -77.2(2)
P2 Ir1 S3 C10 109.13(19)
S4 Ir1 S3 C10 19.25(19)
C6 Ir1 P2 C34 94.2(3)
C9 Ir1 P2 C34 25.9(3)
C5 Ir1 P2 C34 57.4(3)
C7 Ir1 P2 C34 109.6(3)
C8 Ir1 P2 C34 36.5(5)
S4 Ir1 P2 C34 -69.74(19)
S3 Ir1 P2 C34 -158.84(19)
C6 Ir1 P2 C28 -24.7(3)
C9 Ir1 P2 C28 -93.1(3)
C5 Ir1 P2 C28 -61.5(3)
C7 Ir1 P2 C28 -9.3(3)
C8 Ir1 P2 C28 -82.4(5)
S4 Ir1 P2 C28 171.3(2)
S3 Ir1 P2 C28 82.2(2)
C6 Ir1 P2 C22 -147.0(3)
C9 Ir1 P2 C22 144.6(3)
C5 Ir1 P2 C22 176.2(3)
C7 Ir1 P2 C22 -131.6(3)
C8 Ir1 P2 C22 155.3(5)
S4 Ir1 P2 C22 49.0(3)
S3 Ir1 P2 C22 -40.1(3)
Ir1 S4 C11 C10 15.7(4)
Ir1 S4 C11 B16 158.4(4)
Ir1 S4 C11 B12 -55.2(4)
Ir1 S4 C11 B15 -127.4(4)
Ir1 S4 C11 B13 86.8(4)
B16 C11 C10 B12 105.5(5)
B15 C11 C10 B12 38.0(4)
B13 C11 C10 B12 143.9(4)
S4 C11 C10 B12 -108.6(4)
B16 C11 C10 B14 66.4(5)
B12 C11 C10 B14 -39.1(4)
B15 C11 C10 B14 -1.2(6)
B13 C11 C10 B14 104.8(5)
S4 C11 C10 B14 -147.8(4)
B16 C11 C10 B17 -0.6(6)
B12 C11 C10 B17 -106.1(5)
B15 C11 C10 B17 -68.1(5)
B13 C11 C10 B17 37.8(4)
S4 C11 C10 B17 145.3(4)
B16 C11 C10 B13 -38.4(4)
B12 C11 C10 B13 -143.9(4)
B15 C11 C10 B13 -106.0(5)
S4 C11 C10 B13 107.4(5)
B16 C11 C10 S3 -146.2(4)
B12 C11 C10 S3 108.3(4)
B15 C11 C10 S3 146.3(4)
B13 C11 C10 S3 -107.8(4)
S4 C11 C10 S3 -0.4(6)
Ir1 S3 C10 C11 -15.2(4)
Ir1 S3 C10 B12 55.8(5)
Ir1 S3 C10 B14 128.6(4)
Ir1 S3 C10 B17 -156.9(4)
Ir1 S3 C10 B13 -85.6(4)
C6 Ir1 C9 C8 78.7(4)
C5 Ir1 C9 C8 114.8(5)
C7 Ir1 C9 C8 36.2(3)
P2 Ir1 C9 C8 173.3(3)
S4 Ir1 C9 C8 -94.0(3)
S3 Ir1 C9 C8 2.8(5)
C6 Ir1 C9 C5 -36.1(3)
C7 Ir1 C9 C5 -78.6(4)
C8 Ir1 C9 C5 -114.8(5)
P2 Ir1 C9 C5 58.5(4)
S4 Ir1 C9 C5 151.2(3)
S3 Ir1 C9 C5 -112.0(4)
C6 Ir1 C9 C44 -162.0(6)
C5 Ir1 C9 C44 -125.8(7)
C7 Ir1 C9 C44 155.5(6)
C8 Ir1 C9 C44 119.4(7)
P2 Ir1 C9 C44 -67.4(6)
S4 Ir1 C9 C44 25.4(5)
S3 Ir1 C9 C44 122.2(5)
C8 C9 C5 C6 -3.9(6)
C44 C9 C5 C6 -173.8(6)
Ir1 C9 C5 C6 60.5(4)
C8 C9 C5 C40 168.9(5)
C44 C9 C5 C40 -0.9(10)
Ir1 C9 C5 C40 -126.7(6)
C8 C9 C5 Ir1 -64.4(4)
C44 C9 C5 Ir1 125.7(6)
C9 Ir1 C5 C6 -119.4(5)
C7 Ir1 C5 C6 -38.7(3)
C8 Ir1 C5 C6 -80.6(4)
P2 Ir1 C5 C6 108.3(3)
S4 Ir1 C5 C6 -156.2(3)
S3 Ir1 C5 C6 10.5(5)
C6 Ir1 C5 C9 119.4(5)
C7 Ir1 C5 C9 80.7(4)
C8 Ir1 C5 C9 38.8(3)
P2 Ir1 C5 C9 -132.3(3)
S4 Ir1 C5 C9 -36.8(4)
S3 Ir1 C5 C9 129.9(3)
C6 Ir1 C5 C40 -119.7(7)
C9 Ir1 C5 C40 121.0(8)
C7 Ir1 C5 C40 -158.3(7)
C8 Ir1 C5 C40 159.7(7)
P2 Ir1 C5 C40 -11.3(6)
S4 Ir1 C5 C40 84.2(6)
S3 Ir1 C5 C40 -109.2(6)
C9 C5 C6 C7 3.5(6)
C40 C5 C6 C7 -169.4(5)
Ir1 C5 C6 C7 64.2(4)
C9 C5 C6 C41 170.6(5)
C40 C5 C6 C41 -2.4(9)
Ir1 C5 C6 C41 -128.8(6)
C9 C5 C6 Ir1 -60.6(4)
C40 C5 C6 Ir1 126.4(6)
C9 Ir1 C6 C5 36.5(3)
C7 Ir1 C6 C5 115.5(5)
C8 Ir1 C6 C5 78.8(4)
P2 Ir1 C6 C5 -79.8(3)
S4 Ir1 C6 C5 55.5(6)
S3 Ir1 C6 C5 -173.5(3)
C9 Ir1 C6 C7 -79.0(4)
C5 Ir1 C6 C7 -115.5(5)
C8 Ir1 C6 C7 -36.8(3)
P2 Ir1 C6 C7 164.7(3)
S4 Ir1 C6 C7 -60.0(6)
S3 Ir1 C6 C7 71.0(4)
C9 Ir1 C6 C41 159.1(6)
C5 Ir1 C6 C41 122.6(7)
C7 Ir1 C6 C41 -121.9(7)
C8 Ir1 C6 C41 -158.7(7)
P2 Ir1 C6 C41 42.8(6)
S4 Ir1 C6 C41 178.1(4)
S3 Ir1 C6 C41 -50.9(6)
C5 C6 C7 C8 -1.7(6)
C41 C6 C7 C8 -168.8(5)
Ir1 C6 C7 C8 62.5(4)
C5 C6 C7 C42 176.0(5)
C41 C6 C7 C42 8.9(9)
Ir1 C6 C7 C42 -119.7(5)
C5 C6 C7 Ir1 -64.2(4)
C41 C6 C7 Ir1 128.6(6)
C6 Ir1 C7 C8 -117.6(5)
C9 Ir1 C7 C8 -36.8(3)
C5 Ir1 C7 C8 -79.5(4)
P2 Ir1 C7 C8 -142.2(3)
S4 Ir1 C7 C8 37.0(4)
S3 Ir1 C7 C8 127.4(3)
C9 Ir1 C7 C6 80.8(4)
C5 Ir1 C7 C6 38.2(4)
C8 Ir1 C7 C6 117.6(5)
P2 Ir1 C7 C6 -24.6(5)
S4 Ir1 C7 C6 154.6(3)
S3 Ir1 C7 C6 -114.9(3)
C6 Ir1 C7 C42 118.9(7)
C9 Ir1 C7 C42 -160.3(6)
C5 Ir1 C7 C42 157.1(6)
C8 Ir1 C7 C42 -123.4(6)
P2 Ir1 C7 C42 94.3(5)
S4 Ir1 C7 C42 -86.5(5)
S3 Ir1 C7 C42 4.0(5)
C6 C7 C8 C9 -0.8(6)
C42 C7 C8 C9 -178.4(5)
Ir1 C7 C8 C9 60.6(4)
C6 C7 C8 C43 171.1(5)
C42 C7 C8 C43 -6.5(9)
Ir1 C7 C8 C43 -127.5(6)
C6 C7 C8 Ir1 -61.3(4)
C42 C7 C8 Ir1 121.0(6)
C5 C9 C8 C7 2.9(6)
C44 C9 C8 C7 173.4(5)
Ir1 C9 C8 C7 -61.1(4)
C5 C9 C8 C43 -169.5(5)
C44 C9 C8 C43 1.1(8)
Ir1 C9 C8 C43 126.6(5)
C5 C9 C8 Ir1 63.9(4)
C44 C9 C8 Ir1 -125.5(5)
C6 Ir1 C8 C7 37.6(3)
C9 Ir1 C8 C7 118.9(5)
C5 Ir1 C8 C7 79.9(4)
P2 Ir1 C8 C7 103.6(5)
S4 Ir1 C8 C7 -151.3(3)
S3 Ir1 C8 C7 -59.6(3)
C6 Ir1 C8 C9 -81.2(4)
C5 Ir1 C8 C9 -38.9(3)
C7 Ir1 C8 C9 -118.9(5)
P2 Ir1 C8 C9 -15.2(6)
S4 Ir1 C8 C9 89.8(3)
S3 Ir1 C8 C9 -178.5(3)
C6 Ir1 C8 C43 161.6(7)
C9 Ir1 C8 C43 -117.2(8)
C5 Ir1 C8 C43 -156.1(7)
C7 Ir1 C8 C43 124.0(7)
P2 Ir1 C8 C43 -132.4(5)
S4 Ir1 C8 C43 -27.4(6)
S3 Ir1 C8 C43 64.3(6)
C34 P2 C28 C33 179.4(4)
C22 P2 C28 C33 77.0(5)
Ir1 P2 C28 C33 -55.7(5)
C34 P2 C28 C29 -2.3(5)
C22 P2 C28 C29 -104.7(5)
Ir1 P2 C28 C29 122.6(5)
C29 C28 C33 C32 1.0(8)
P2 C28 C33 C32 179.3(4)
C28 C33 C32 C31 0.1(8)
C33 C32 C31 C30 -1.2(9)
C33 C32 C31 F62 177.9(5)
F62 C31 C30 C29 -177.9(5)
C32 C31 C30 C29 1.2(9)
C31 C30 C29 C28 -0.1(9)
C33 C28 C29 C30 -0.9(8)
P2 C28 C29 C30 -179.3(4)
C34 P2 C22 C27 -137.6(5)
C28 P2 C22 C27 -29.8(5)
Ir1 P2 C22 C27 95.6(5)
C34 P2 C22 C23 39.5(5)
C28 P2 C22 C23 147.2(4)
Ir1 P2 C22 C23 -87.4(5)
C23 C22 C27 C26 -1.1(9)
P2 C22 C27 C26 175.9(5)
C22 C27 C26 C25 -0.1(9)
C27 C26 C25 F57 -176.4(6)
C27 C26 C25 C24 0.7(10)
C26 C25 C24 C23 -0.2(10)
F57 C25 C24 C23 177.0(5)
C25 C24 C23 C22 -1.0(9)
C27 C22 C23 C24 1.7(8)
P2 C22 C23 C24 -175.5(4)
C28 P2 C34 C35 130.6(5)
C22 P2 C34 C35 -122.8(5)
Ir1 P2 C34 C35 8.8(5)
C28 P2 C34 C39 -58.0(5)
C22 P2 C34 C39 48.6(5)
Ir1 P2 C34 C39 -179.8(4)
C35 C34 C39 C38 -3.2(8)
P2 C34 C39 C38 -174.8(4)
C34 C39 C38 C37 1.3(8)
C39 C38 C37 C36 0.1(9)
C39 C38 C37 F67 -178.9(5)
F67 C37 C36 C35 179.4(5)
C38 C37 C36 C35 0.5(9)
C37 C36 C35 C34 -2.5(8)
C39 C34 C35 C36 3.7(8)
P2 C34 C35 C36 175.3(4)
B16 C11 B13 C10 139.0(5)
B12 C11 B13 C10 34.3(4)
B15 C11 B13 C10 102.1(5)
S4 C11 B13 C10 -109.4(4)
C10 C11 B13 B17 -35.6(4)
B16 C11 B13 B17 103.4(5)
B12 C11 B13 B17 -1.3(6)
B15 C11 B13 B17 66.5(6)
S4 C11 B13 B17 -145.0(4)
C10 C11 B13 B19 -99.1(5)
B16 C11 B13 B19 39.9(5)
B12 C11 B13 B19 -64.8(6)
B15 C11 B13 B19 3.0(6)
S4 C11 B13 B19 151.5(4)
C10 C11 B13 B16 -139.0(5)
B12 C11 B13 B16 -104.7(5)
B15 C11 B13 B16 -36.9(5)
S4 C11 B13 B16 111.5(5)
B12 C10 B13 C11 -34.7(4)
B14 C10 B13 C11 -103.0(5)
B17 C10 B13 C11 -139.1(4)
S3 C10 B13 C11 108.0(5)
C11 C10 B13 B17 139.1(4)
B12 C10 B13 B17 104.4(5)
B14 C10 B13 B17 36.1(5)
S3 C10 B13 B17 -112.9(5)
C11 C10 B13 B19 98.4(5)
B12 C10 B13 B19 63.7(6)
B14 C10 B13 B19 -4.7(6)
B17 C10 B13 B19 -40.7(5)
S3 C10 B13 B19 -153.6(4)
C11 C10 B13 B16 35.5(4)
B12 C10 B13 B16 0.8(6)
B14 C10 B13 B16 -67.5(6)
B17 C10 B13 B16 -103.6(5)
S3 C10 B13 B16 143.5(4)
C11 C10 B17 B13 -38.1(4)
B12 C10 B17 B13 -105.6(5)
B14 C10 B17 B13 -142.0(5)
S3 C10 B17 B13 105.8(5)
C11 C10 B17 B14 103.9(5)
B12 C10 B17 B14 36.4(5)
B13 C10 B17 B14 142.0(5)
S3 C10 B17 B14 -112.2(5)
C11 C10 B17 B20 64.3(5)
B12 C10 B17 B20 -3.1(6)
B14 C10 B17 B20 -39.5(5)
B13 C10 B17 B20 102.4(5)
S3 C10 B17 B20 -151.7(4)
C11 C10 B17 B19 1.8(6)
B12 C10 B17 B19 -65.7(6)
B14 C10 B17 B19 -102.1(5)
B13 C10 B17 B19 39.9(4)
S3 C10 B17 B19 145.7(4)
C11 B13 B17 C10 34.3(4)
B19 B13 B17 C10 134.2(5)
B16 B13 B17 C10 96.1(5)
C11 B13 B17 B14 0.5(6)
C10 B13 B17 B14 -33.8(4)
B19 B13 B17 B14 100.4(5)
B16 B13 B17 B14 62.3(5)
C11 B13 B17 B20 -62.8(5)
C10 B13 B17 B20 -97.2(5)
B19 B13 B17 B20 37.1(4)
B16 B13 B17 B20 -1.1(6)
C11 B13 B17 B19 -99.9(5)
C10 B13 B17 B19 -134.2(5)
B16 B13 B17 B19 -38.1(4)
C11 C10 B14 B20 -63.0(6)
B12 C10 B14 B20 -102.1(5)
B17 C10 B14 B20 39.9(5)
B13 C10 B14 B20 4.1(6)
S3 C10 B14 B20 151.4(4)
C11 C10 B14 B18 -0.4(6)
B12 C10 B14 B18 -39.4(4)
B17 C10 B14 B18 102.5(5)
B13 C10 B14 B18 66.8(6)
S3 C10 B14 B18 -146.0(4)
C11 C10 B14 B17 -102.9(5)
B12 C10 B14 B17 -141.9(5)
B13 C10 B14 B17 -35.7(5)
S3 C10 B14 B17 111.5(5)
C11 C10 B14 B12 39.0(4)
B17 C10 B14 B12 141.9(5)
B13 C10 B14 B12 106.2(5)
S3 C10 B14 B12 -106.6(5)
B13 B17 B14 C10 34.2(4)
B20 B17 B14 C10 134.7(5)
B19 B17 B14 C10 97.4(5)
C10 B17 B14 B20 -134.7(5)
B13 B17 B14 B20 -100.5(5)
B19 B17 B14 B20 -37.3(5)
C10 B17 B14 B18 -96.8(5)
B13 B17 B14 B18 -62.6(6)
B20 B17 B14 B18 37.9(4)
B19 B17 B14 B18 0.6(6)
C10 B17 B14 B12 -33.8(4)
B13 B17 B14 B12 0.3(6)
B20 B17 B14 B12 100.9(5)
B19 B17 B14 B12 63.6(5)
B14 C10 B12 C11 138.4(4)
B17 C10 B12 C11 102.0(5)
B13 C10 B12 C11 34.6(4)
S3 C10 B12 C11 -108.0(5)
C11 C10 B12 B18 -98.4(5)
B14 C10 B12 B18 39.9(4)
B17 C10 B12 B18 3.6(6)
B13 C10 B12 B18 -63.8(6)
S3 C10 B12 B18 153.6(4)
C11 C10 B12 B15 -35.6(4)
B14 C10 B12 B15 102.8(5)
B17 C10 B12 B15 66.4(6)
B13 C10 B12 B15 -1.0(6)
S3 C10 B12 B15 -143.6(4)
C11 C10 B12 B14 -138.4(4)
B17 C10 B12 B14 -36.3(5)
B13 C10 B12 B14 -103.8(5)
S3 C10 B12 B14 113.7(5)
B16 C11 B12 C10 -102.6(5)
B15 C11 B12 C10 -139.2(5)
B13 C11 B12 C10 -34.5(4)
S4 C11 B12 C10 108.7(4)
C10 C11 B12 B18 98.6(5)
B16 C11 B12 B18 -4.0(6)
B15 C11 B12 B18 -40.6(4)
B13 C11 B12 B18 64.1(6)
S4 C11 B12 B18 -152.7(4)
C10 C11 B12 B15 139.2(5)
B16 C11 B12 B15 36.6(5)
B13 C11 B12 B15 104.7(5)
S4 C11 B12 B15 -112.1(5)
C10 C11 B12 B14 36.0(4)
B16 C11 B12 B14 -66.6(6)
B15 C11 B12 B14 -103.2(5)
B13 C11 B12 B14 1.5(6)
S4 C11 B12 B14 144.8(4)
B20 B14 B12 C10 97.7(5)
B18 B14 B12 C10 134.5(5)
B17 B14 B12 C10 33.9(4)
C10 B14 B12 C11 -35.0(4)
B20 B14 B12 C11 62.7(5)
B18 B14 B12 C11 99.5(5)
B17 B14 B12 C11 -1.1(6)
C10 B14 B12 B18 -134.5(5)
B20 B14 B12 B18 -36.8(4)
B17 B14 B12 B18 -100.6(5)
C10 B14 B12 B15 -97.0(5)
B20 B14 B12 B15 0.7(6)
B18 B14 B12 B15 37.6(4)
B17 B14 B12 B15 -63.0(5)
C10 C11 B15 B12 -37.8(4)
B16 C11 B15 B12 -141.9(5)
B13 C11 B15 B12 -105.2(5)
S4 C11 B15 B12 107.8(5)
C10 C11 B15 B18 2.1(6)
B16 C11 B15 B18 -101.9(5)
B12 C11 B15 B18 40.0(4)
B13 C11 B15 B18 -65.2(6)
S4 C11 B15 B18 147.7(4)
C10 C11 B15 B21 64.3(6)
B16 C11 B15 B21 -39.7(5)
B12 C11 B15 B21 102.2(5)
B13 C11 B15 B21 -3.0(7)
S4 C11 B15 B21 -150.1(4)
C10 C11 B15 B16 104.0(5)
B12 C11 B15 B16 141.9(5)
B13 C11 B15 B16 36.7(5)
S4 C11 B15 B16 -110.4(5)
C10 B12 B15 C11 34.5(4)
B18 B12 B15 C11 133.8(5)
B14 B12 B15 C11 96.3(5)
C10 B12 B15 B18 -99.3(5)
C11 B12 B15 B18 -133.8(5)
B14 B12 B15 B18 -37.5(4)
C10 B12 B15 B21 -62.2(5)
C11 B12 B15 B21 -96.7(5)
B18 B12 B15 B21 37.1(4)
B14 B12 B15 B21 -0.4(6)
C10 B12 B15 B16 0.8(6)
C11 B12 B15 B16 -33.7(4)
B18 B12 B15 B16 100.0(5)
B14 B12 B15 B16 62.5(6)
C10 B12 B18 B14 -39.3(4)
C11 B12 B18 B14 -98.3(5)
B15 B12 B18 B14 -138.3(5)
C10 B12 B18 B15 99.0(5)
C11 B12 B18 B15 40.0(4)
B14 B12 B18 B15 138.3(5)
C10 B12 B18 B20 -2.6(6)
C11 B12 B18 B20 -61.6(6)
B15 B12 B18 B20 -101.6(5)
B14 B12 B18 B20 36.7(5)
C10 B12 B18 B21 61.7(6)
C11 B12 B18 B21 2.7(6)
B15 B12 B18 B21 -37.3(5)
B14 B12 B18 B21 101.0(5)
C10 B14 B18 B12 39.1(4)
B20 B14 B18 B12 139.0(5)
B17 B14 B18 B12 101.1(5)
C10 B14 B18 B15 1.7(6)
B20 B14 B18 B15 101.6(5)
B17 B14 B18 B15 63.7(6)
B12 B14 B18 B15 -37.4(4)
C10 B14 B18 B20 -99.9(5)
B17 B14 B18 B20 -37.9(4)
B12 B14 B18 B20 -139.0(5)
C10 B14 B18 B21 -62.0(5)
B20 B14 B18 B21 37.9(5)
B17 B14 B18 B21 0.0(6)
B12 B14 B18 B21 -101.1(5)
C11 B15 B18 B12 -39.8(4)
B21 B15 B18 B12 -138.4(5)
B16 B15 B18 B12 -101.1(5)
C11 B15 B18 B14 -2.3(6)
B12 B15 B18 B14 37.5(4)
B21 B15 B18 B14 -100.9(5)
B16 B15 B18 B14 -63.6(6)
C11 B15 B18 B20 61.2(5)
B12 B15 B18 B20 101.0(5)
B21 B15 B18 B20 -37.4(4)
B16 B15 B18 B20 -0.1(6)
C11 B15 B18 B21 98.6(5)
B12 B15 B18 B21 138.4(5)
B16 B15 B18 B21 37.3(4)
C10 B14 B20 B18 98.3(5)
B17 B14 B20 B18 137.7(5)
B12 B14 B20 B18 36.5(4)
C10 B14 B20 B17 -39.4(4)
B18 B14 B20 B17 -137.7(5)
B12 B14 B20 B17 -101.2(5)
C10 B14 B20 B19 -1.9(6)
B18 B14 B20 B19 -100.2(5)
B17 B14 B20 B19 37.5(5)
B12 B14 B20 B19 -63.7(6)
C10 B14 B20 B21 61.0(6)
B18 B14 B20 B21 -37.3(5)
B17 B14 B20 B21 100.4(5)
B12 B14 B20 B21 -0.8(6)
B12 B18 B20 B14 -36.9(5)
B15 B18 B20 B14 -100.8(5)
B21 B18 B20 B14 -138.0(5)
B12 B18 B20 B17 0.8(6)
B14 B18 B20 B17 37.7(5)
B15 B18 B20 B17 -63.2(6)
B21 B18 B20 B17 -100.3(5)
B12 B18 B20 B19 64.5(6)
B14 B18 B20 B19 101.4(5)
B15 B18 B20 B19 0.5(6)
B21 B18 B20 B19 -36.6(4)
B12 B18 B20 B21 101.1(5)
B14 B18 B20 B21 138.0(5)
B15 B18 B20 B21 37.2(4)
C10 B17 B20 B14 39.0(4)
B13 B17 B20 B14 101.5(5)
B19 B17 B20 B14 138.4(5)
C10 B17 B20 B18 1.3(6)
B13 B17 B20 B18 63.8(6)
B14 B17 B20 B18 -37.7(5)
B19 B17 B20 B18 100.7(5)
C10 B17 B20 B19 -99.3(5)
B13 B17 B20 B19 -36.9(4)
B14 B17 B20 B19 -138.4(5)
C10 B17 B20 B21 -61.6(6)
B13 B17 B20 B21 0.9(6)
B14 B17 B20 B21 -100.6(5)
B19 B17 B20 B21 37.7(4)
C11 B13 B19 B21 -1.7(6)
C10 B13 B19 B21 -60.5(6)
B17 B13 B19 B21 -100.3(5)
B16 B13 B19 B21 37.5(5)
C11 B13 B19 B16 -39.2(4)
C10 B13 B19 B16 -98.0(5)
B17 B13 B19 B16 -137.8(5)
C11 B13 B19 B20 62.0(6)
C10 B13 B19 B20 3.2(6)
B17 B13 B19 B20 -36.6(5)
B16 B13 B19 B20 101.2(5)
C11 B13 B19 B17 98.6(5)
C10 B13 B19 B17 39.8(4)
B16 B13 B19 B17 137.8(5)
B14 B20 B19 B13 -0.8(7)
B18 B20 B19 B13 -64.2(6)
B17 B20 B19 B13 36.5(4)
B21 B20 B19 B13 -100.9(5)
B14 B20 B19 B21 100.1(5)
B18 B20 B19 B21 36.7(4)
B17 B20 B19 B21 137.4(5)
B14 B20 B19 B16 62.6(6)
B18 B20 B19 B16 -0.8(6)
B17 B20 B19 B16 99.9(5)
B21 B20 B19 B16 -37.5(4)
B14 B20 B19 B17 -37.3(5)
B18 B20 B19 B17 -100.7(5)
B21 B20 B19 B17 -137.4(5)
C10 B17 B19 B13 -39.9(4)
B14 B17 B19 B13 -101.5(5)
B20 B17 B19 B13 -138.6(5)
C10 B17 B19 B21 60.6(6)
B13 B17 B19 B21 100.5(5)
B14 B17 B19 B21 -1.0(6)
B20 B17 B19 B21 -38.1(5)
C10 B17 B19 B16 -2.3(6)
B13 B17 B19 B16 37.6(4)
B14 B17 B19 B16 -63.9(6)
B20 B17 B19 B16 -101.1(5)
C10 B17 B19 B20 98.7(5)
B13 B17 B19 B20 138.6(5)
B14 B17 B19 B20 37.2(4)
C10 C11 B16 B21 -63.2(6)
B12 C11 B16 B21 3.6(6)
B15 C11 B16 B21 39.9(5)
B13 C11 B16 B21 -101.6(5)
S4 C11 B16 B21 151.6(4)
C10 C11 B16 B13 38.4(4)
B12 C11 B16 B13 105.3(5)
B15 C11 B16 B13 141.5(5)
S4 C11 B16 B13 -106.7(5)
C10 C11 B16 B19 -0.9(6)
B12 C11 B16 B19 65.9(6)
B15 C11 B16 B19 102.1(5)
B13 C11 B16 B19 -39.4(4)
S4 C11 B16 B19 -146.1(4)
C10 C11 B16 B15 -103.1(5)
B12 C11 B16 B15 -36.2(5)
B13 C11 B16 B15 -141.5(5)
S4 C11 B16 B15 111.8(5)
C10 B13 B16 C11 -34.3(4)
B17 B13 B16 C11 -96.3(5)
B19 B13 B16 C11 -134.7(5)
C11 B13 B16 B21 97.2(5)
C10 B13 B16 B21 62.8(5)
B17 B13 B16 B21 0.9(6)
B19 B13 B16 B21 -37.5(4)
C11 B13 B16 B19 134.7(5)
C10 B13 B16 B19 100.4(5)
B17 B13 B16 B19 38.4(4)
C11 B13 B16 B15 34.1(4)
C10 B13 B16 B15 -0.3(6)
B17 B13 B16 B15 -62.2(6)
B19 B13 B16 B15 -100.6(5)
B13 B19 B16 C11 39.2(4)
B21 B19 B16 C11 -98.6(5)
B20 B19 B16 C11 -60.8(5)
B17 B19 B16 C11 2.0(6)
B13 B19 B16 B21 137.8(5)
B20 B19 B16 B21 37.8(4)
B17 B19 B16 B21 100.6(5)
B21 B19 B16 B13 -137.8(5)
B20 B19 B16 B13 -100.0(5)
B17 B19 B16 B13 -37.2(4)
B13 B19 B16 B15 100.8(5)
B21 B19 B16 B15 -37.0(4)
B20 B19 B16 B15 0.8(6)
B17 B19 B16 B15 63.6(5)
B12 B15 B16 C11 33.9(4)
B18 B15 B16 C11 96.7(5)
B21 B15 B16 C11 134.2(5)
C11 B15 B16 B21 -134.2(5)
B12 B15 B16 B21 -100.3(5)
B18 B15 B16 B21 -37.5(4)
C11 B15 B16 B13 -34.2(4)
B12 B15 B16 B13 -0.3(6)
B18 B15 B16 B13 62.5(6)
B21 B15 B16 B13 100.0(5)
C11 B15 B16 B19 -97.1(5)
B12 B15 B16 B19 -63.2(5)
B18 B15 B16 B19 -0.4(6)
B21 B15 B16 B19 37.1(4)
C11 B16 B21 B18 -1.7(6)
B13 B16 B21 B18 -63.5(6)
B19 B16 B21 B18 -100.8(5)
B15 B16 B21 B18 37.7(5)
C11 B16 B21 B15 -39.4(4)
B13 B16 B21 B15 -101.2(5)
B19 B16 B21 B15 -138.5(5)
C11 B16 B21 B19 99.1(5)
B13 B16 B21 B19 37.3(4)
B15 B16 B21 B19 138.5(5)
C11 B16 B21 B20 61.4(6)
B13 B16 B21 B20 -0.3(6)
B19 B16 B21 B20 -37.7(4)
B15 B16 B21 B20 100.8(5)
B12 B18 B21 B16 -0.6(7)
B14 B18 B21 B16 63.2(6)
B15 B18 B21 B16 -38.0(5)
B20 B18 B21 B16 100.7(5)
B12 B18 B21 B15 37.4(5)
B14 B18 B21 B15 101.2(5)
B20 B18 B21 B15 138.7(5)
B12 B18 B21 B19 -64.4(6)
B14 B18 B21 B19 -0.6(6)
B15 B18 B21 B19 -101.8(5)
B20 B18 B21 B19 36.9(4)
B12 B18 B21 B20 -101.4(5)
B14 B18 B21 B20 -37.5(4)
B15 B18 B21 B20 -138.7(5)
C11 B15 B21 B16 39.3(4)
B12 B15 B21 B16 101.0(5)
B18 B15 B21 B16 137.9(5)
C11 B15 B21 B18 -98.6(5)
B12 B15 B21 B18 -36.9(4)
B16 B15 B21 B18 -137.9(5)
C11 B15 B21 B19 1.8(7)
B12 B15 B21 B19 63.5(6)
B18 B15 B21 B19 100.4(5)
B16 B15 B21 B19 -37.5(5)
C11 B15 B21 B20 -61.8(6)
B12 B15 B21 B20 -0.1(6)
B18 B15 B21 B20 36.8(4)
B16 B15 B21 B20 -101.1(5)
B13 B19 B21 B16 -37.7(5)
B20 B19 B21 B16 -137.9(5)
B17 B19 B21 B16 -100.2(5)
B13 B19 B21 B18 63.4(6)
B16 B19 B21 B18 101.1(5)
B20 B19 B21 B18 -36.8(4)
B17 B19 B21 B18 0.9(6)
B13 B19 B21 B15 -0.1(7)
B16 B19 B21 B15 37.6(5)
B20 B19 B21 B15 -100.3(5)
B17 B19 B21 B15 -62.6(6)
B13 B19 B21 B20 100.2(5)
B16 B19 B21 B20 137.9(5)
B17 B19 B21 B20 37.7(4)
B14 B20 B21 B16 -63.6(6)
B18 B20 B21 B16 -101.0(5)
B17 B20 B21 B16 -0.3(6)
B19 B20 B21 B16 37.8(4)
B14 B20 B21 B18 37.4(4)
B17 B20 B21 B18 100.7(5)
B19 B20 B21 B18 138.7(5)
B14 B20 B21 B15 0.6(6)
B18 B20 B21 B15 -36.9(4)
B17 B20 B21 B15 63.8(6)
B19 B20 B21 B15 101.9(5)
B14 B20 B21 B19 -101.3(5)
B18 B20 B21 B19 -138.7(5)
B17 B20 B21 B19 -38.1(4)
C89 Ir85 S88 C95 134.7(2)
C91 Ir85 S88 C95 91.2(4)
C90 Ir85 S88 C95 151.5(3)
C93 Ir85 S88 C95 97.9(2)
C92 Ir85 S88 C95 71.5(3)
P86 Ir85 S88 C95 -111.24(19)
S87 Ir85 S88 C95 -18.38(19)
C89 Ir85 S87 C94 -91.8(4)
C91 Ir85 S87 C94 -138.0(2)
C90 Ir85 S87 C94 -150.4(3)
C93 Ir85 S87 C94 -74.5(2)
C92 Ir85 S87 C94 -100.6(2)
P86 Ir85 S87 C94 107.9(2)
S88 Ir85 S87 C94 19.74(19)
C89 Ir85 P86 C118 33.8(3)
C91 Ir85 P86 C118 103.1(3)
C90 Ir85 P86 C118 68.6(3)
C93 Ir85 P86 C118 28.1(4)
C92 Ir85 P86 C118 107.8(4)
S88 Ir85 P86 C118 -67.3(2)
S87 Ir85 P86 C118 -156.3(2)
C89 Ir85 P86 C106 153.3(3)
C91 Ir85 P86 C106 -137.3(3)
C90 Ir85 P86 C106 -171.8(3)
C93 Ir85 P86 C106 147.6(4)
C92 Ir85 P86 C106 -132.6(4)
S88 Ir85 P86 C106 52.2(2)
S87 Ir85 P86 C106 -36.8(2)
C89 Ir85 P86 C112 -86.3(3)
C91 Ir85 P86 C112 -16.9(3)
C90 Ir85 P86 C112 -51.4(3)
C93 Ir85 P86 C112 -91.9(4)
C92 Ir85 P86 C112 -12.2(4)
S88 Ir85 P86 C112 172.7(2)
S87 Ir85 P86 C112 83.6(2)
Ir85 S88 C95 C94 13.4(4)
Ir85 S88 C95 B100 156.8(4)
Ir85 S88 C95 B99 -129.3(4)
Ir85 S88 C95 B96 -57.3(4)
Ir85 S88 C95 B97 85.2(4)
B100 C95 C94 B98 67.2(5)
B99 C95 C94 B98 0.0(6)
B96 C95 C94 B98 -38.7(4)
B97 C95 C94 B98 105.7(5)
S88 C95 C94 B98 -146.4(4)
B100 C95 C94 B96 105.9(5)
B99 C95 C94 B96 38.7(4)
B97 C95 C94 B96 144.4(4)
S88 C95 C94 B96 -107.7(4)
B100 C95 C94 B101 -0.3(6)
B99 C95 C94 B101 -67.5(5)
B96 C95 C94 B101 -106.2(5)
B97 C95 C94 B101 38.2(4)
S88 C95 C94 B101 146.1(4)
B100 C95 C94 B97 -38.5(4)
B99 C95 C94 B97 -105.7(5)
B96 C95 C94 B97 -144.4(4)
S88 C95 C94 B97 107.9(4)
B100 C95 C94 S87 -143.8(4)
B99 C95 C94 S87 149.0(4)
B96 C95 C94 S87 110.3(4)
B97 C95 C94 S87 -105.3(4)
S88 C95 C94 S87 2.6(6)
Ir85 S87 C94 C95 -17.1(4)
Ir85 S87 C94 B98 127.8(4)
Ir85 S87 C94 B96 54.0(4)
Ir85 S87 C94 B101 -156.6(4)
Ir85 S87 C94 B97 -86.4(4)
C89 Ir85 C90 C91 -117.7(5)
C93 Ir85 C90 C91 -80.2(3)
C92 Ir85 C90 C91 -39.2(3)
P86 Ir85 C90 C91 120.8(3)
S88 Ir85 C90 C91 -145.2(3)
S87 Ir85 C90 C91 20.6(4)
C91 Ir85 C90 C89 117.7(5)
C93 Ir85 C90 C89 37.6(3)
C92 Ir85 C90 C89 78.5(4)
P86 Ir85 C90 C89 -121.5(3)
S88 Ir85 C90 C89 -27.5(4)
S87 Ir85 C90 C89 138.3(3)
C89 Ir85 C90 C125 119.5(7)
C91 Ir85 C90 C125 -122.7(7)
C93 Ir85 C90 C125 157.1(6)
C92 Ir85 C90 C125 -162.0(6)
P86 Ir85 C90 C125 -1.9(6)
S88 Ir85 C90 C125 92.0(6)
S87 Ir85 C90 C125 -102.2(5)
C89 C90 C91 C92 3.2(6)
C125 C90 C91 C92 -170.7(5)
Ir85 C90 C91 C92 64.6(3)
C89 C90 C91 C126 171.0(5)
C125 C90 C91 C126 -2.9(9)
Ir85 C90 C91 C126 -127.6(6)
C89 C90 C91 Ir85 -61.4(4)
C125 C90 C91 Ir85 124.7(6)
C89 Ir85 C91 C90 37.5(3)
C93 Ir85 C91 C90 79.5(3)
C92 Ir85 C91 C90 115.2(5)
P86 Ir85 C91 C90 -68.4(3)
S88 Ir85 C91 C90 87.0(5)
S87 Ir85 C91 C90 -165.2(3)
C89 Ir85 C91 C92 -77.6(4)
C90 Ir85 C91 C92 -115.2(5)
C93 Ir85 C91 C92 -35.7(3)
P86 Ir85 C91 C92 176.4(3)
S88 Ir85 C91 C92 -28.2(6)
S87 Ir85 C91 C92 79.6(3)
C89 Ir85 C91 C126 161.4(6)
C90 Ir85 C91 C126 123.8(7)
C93 Ir85 C91 C126 -156.6(6)
C92 Ir85 C91 C126 -121.0(7)
P86 Ir85 C91 C126 55.4(6)
S88 Ir85 C91 C126 -149.2(4)
S87 Ir85 C91 C126 -41.4(5)
C90 C91 C92 C93 -2.4(6)
C126 C91 C92 C93 -170.6(5)
Ir85 C91 C92 C93 61.4(4)
C90 C91 C92 C127 174.0(5)
C126 C91 C92 C127 5.8(8)
Ir85 C91 C92 C127 -122.2(5)
C90 C91 C92 Ir85 -63.8(3)
C126 C91 C92 Ir85 128.0(5)
C89 Ir85 C92 C93 -37.2(3)
C91 Ir85 C92 C93 -118.5(5)
C90 Ir85 C92 C93 -80.3(3)
P86 Ir85 C92 C93 -125.5(3)
S88 Ir85 C92 C93 48.9(3)
S87 Ir85 C92 C93 138.0(3)
C89 Ir85 C92 C91 81.3(4)
C90 Ir85 C92 C91 38.3(3)
C93 Ir85 C92 C91 118.5(5)
P86 Ir85 C92 C91 -6.9(5)
S88 Ir85 C92 C91 167.4(3)
S87 Ir85 C92 C91 -103.4(3)
C89 Ir85 C92 C127 -163.4(6)
C91 Ir85 C92 C127 115.3(6)
C90 Ir85 C92 C127 153.5(6)
C93 Ir85 C92 C127 -126.2(6)
P86 Ir85 C92 C127 108.4(5)
S88 Ir85 C92 C127 -77.3(5)
S87 Ir85 C92 C127 11.9(5)
C91 C92 C93 C89 0.6(6)
C127 C92 C93 C89 -175.4(5)
Ir85 C92 C93 C89 60.4(4)
C91 C92 C93 C128 176.2(5)
C127 C92 C93 C128 0.1(9)
Ir85 C92 C93 C128 -124.1(6)
C91 C92 C93 Ir85 -59.8(4)
C127 C92 C93 Ir85 124.2(6)
C89 Ir85 C93 C92 118.3(5)
C91 Ir85 C93 C92 37.8(3)
C90 Ir85 C93 C92 80.0(3)
P86 Ir85 C93 C92 126.9(3)
S88 Ir85 C93 C92 -139.3(3)
S87 Ir85 C93 C92 -48.2(3)
C91 Ir85 C93 C89 -80.5(4)
C90 Ir85 C93 C89 -38.3(3)
C92 Ir85 C93 C89 -118.3(5)
P86 Ir85 C93 C89 8.6(5)
S88 Ir85 C93 C89 102.5(3)
S87 Ir85 C93 C89 -166.5(3)
C89 Ir85 C93 C128 -116.7(6)
C91 Ir85 C93 C128 162.8(6)
C90 Ir85 C93 C128 -155.0(6)
C92 Ir85 C93 C128 125.0(7)
P86 Ir85 C93 C128 -108.1(5)
S88 Ir85 C93 C128 -14.3(5)
S87 Ir85 C93 C128 76.8(5)
C92 C93 C89 C90 1.4(6)
C128 C93 C89 C90 -174.5(5)
Ir85 C93 C89 C90 63.4(4)
C92 C93 C89 C124 167.3(5)
C128 C93 C89 C124 -8.5(8)
Ir85 C93 C89 C124 -130.6(5)
C92 C93 C89 Ir85 -62.1(4)
C128 C93 C89 Ir85 122.1(5)
C91 C90 C89 C93 -2.8(6)
C125 C90 C89 C93 171.2(5)
Ir85 C90 C89 C93 -64.6(4)
C91 C90 C89 C124 -168.5(5)
C125 C90 C89 C124 5.6(9)
Ir85 C90 C89 C124 129.8(6)
C91 C90 C89 Ir85 61.7(4)
C125 C90 C89 Ir85 -124.2(5)
C91 Ir85 C89 C93 79.5(3)
C90 Ir85 C89 C93 116.5(5)
C92 Ir85 C89 C93 36.1(3)
P86 Ir85 C89 C93 -175.4(3)
S88 Ir85 C89 C93 -82.6(3)
S87 Ir85 C89 C93 26.1(5)
C91 Ir85 C89 C90 -37.0(3)
C93 Ir85 C89 C90 -116.5(5)
C92 Ir85 C89 C90 -80.4(4)
P86 Ir85 C89 C90 68.0(3)
S88 Ir85 C89 C90 160.9(3)
S87 Ir85 C89 C90 -90.4(4)
C91 Ir85 C89 C124 -159.2(7)
C90 Ir85 C89 C124 -122.2(7)
C93 Ir85 C89 C124 121.3(7)
C92 Ir85 C89 C124 157.4(7)
P86 Ir85 C89 C124 -54.1(6)
S88 Ir85 C89 C124 38.7(6)
S87 Ir85 C89 C124 147.4(4)
C118 P86 C112 C113 -177.0(4)
C106 P86 C112 C113 78.4(5)
Ir85 P86 C112 C113 -50.8(5)
C118 P86 C112 C117 -1.7(6)
C106 P86 C112 C117 -106.2(5)
Ir85 P86 C112 C117 124.5(5)
C117 C112 C113 C114 1.6(9)
P86 C112 C113 C114 177.3(5)
C112 C113 C114 C115 -1.0(10)
C113 C114 C115 F146 -179.7(6)
C113 C114 C115 C116 0.5(10)
F146 C115 C116 C117 179.6(6)
C114 C115 C116 C117 -0.6(10)
C115 C116 C117 C112 1.2(10)
C113 C112 C117 C116 -1.7(9)
P86 C112 C117 C116 -177.0(5)
C106 P86 C118 C123 -119.4(5)
C112 P86 C118 C123 132.6(4)
Ir85 P86 C118 C123 10.5(5)
C106 P86 C118 C119 55.4(5)
C112 P86 C118 C119 -52.6(5)
Ir85 P86 C118 C119 -174.7(4)
C123 C118 C119 C120 -5.1(8)
P86 C118 C119 C120 179.9(4)
C118 C119 C120 C121 3.0(8)
C119 C120 C121 F150 -179.6(5)
C119 C120 C121 C122 1.1(9)
F150 C121 C122 C123 177.8(5)
C120 C121 C122 C123 -3.0(9)
C119 C118 C123 C122 3.2(8)
P86 C118 C123 C122 178.2(4)
C121 C122 C123 C118 0.7(8)
C118 P86 C106 C107 39.0(5)
C112 P86 C106 C107 148.2(5)
Ir85 P86 C106 C107 -88.8(5)
C118 P86 C106 C111 -141.9(5)
C112 P86 C106 C111 -32.7(5)
Ir85 P86 C106 C111 90.4(5)
C107 C106 C111 C110 2.0(9)
P86 C106 C111 C110 -177.2(5)
C106 C111 C110 C109 -1.1(9)
C111 C110 C109 C108 -0.8(9)
C111 C110 C109 F141 -179.1(5)
F141 C109 C108 C107 -180.0(5)
C110 C109 C108 C107 1.7(9)
C111 C106 C107 C108 -1.1(9)
P86 C106 C107 C108 178.1(5)
C109 C108 C107 C106 -0.7(9)
B100 C95 B97 C94 138.7(5)
B99 C95 B97 C94 101.7(5)
B96 C95 B97 C94 33.9(4)
S88 C95 B97 C94 -110.0(4)
C94 C95 B97 B103 -98.4(5)
B100 C95 B97 B103 40.3(5)
B99 C95 B97 B103 3.3(6)
B96 C95 B97 B103 -64.5(6)
S88 C95 B97 B103 151.6(4)
C94 C95 B97 B100 -138.7(5)
B99 C95 B97 B100 -37.0(5)
B96 C95 B97 B100 -104.8(5)
S88 C95 B97 B100 111.3(5)
C94 C95 B97 B101 -35.6(4)
B100 C95 B97 B101 103.1(5)
B99 C95 B97 B101 66.1(6)
B96 C95 B97 B101 -1.7(6)
S88 C95 B97 B101 -145.6(4)
B98 C94 B97 C95 -102.3(5)
B96 C94 B97 C95 -34.1(4)
B101 C94 B97 C95 -138.7(4)
S87 C94 B97 C95 108.4(4)
C95 C94 B97 B103 98.6(5)
B98 C94 B97 B103 -3.7(6)
B96 C94 B97 B103 64.5(6)
B101 C94 B97 B103 -40.0(4)
S87 C94 B97 B103 -153.0(4)
C95 C94 B97 B100 35.6(4)
B98 C94 B97 B100 -66.7(6)
B96 C94 B97 B100 1.5(6)
B101 C94 B97 B100 -103.1(5)
S87 C94 B97 B100 144.0(4)
C95 C94 B97 B101 138.7(4)
B98 C94 B97 B101 36.3(5)
B96 C94 B97 B101 104.5(5)
S87 C94 B97 B101 -113.0(5)
C95 C94 B101 B104 64.1(6)
B98 C94 B101 B104 -39.8(4)
B96 C94 B101 B104 -3.0(6)
B97 C94 B101 B104 102.4(5)
S87 C94 B101 B104 -154.0(4)
C95 C94 B101 B97 -38.3(4)
B98 C94 B101 B97 -142.1(5)
B96 C94 B101 B97 -105.4(5)
S87 C94 B101 B97 103.6(5)
C95 C94 B101 B103 1.4(6)
B98 C94 B101 B103 -102.5(5)
B96 C94 B101 B103 -65.7(6)
B97 C94 B101 B103 39.6(4)
S87 C94 B101 B103 143.2(4)
C95 C94 B101 B98 103.9(5)
B96 C94 B101 B98 36.8(5)
B97 C94 B101 B98 142.1(5)
S87 C94 B101 B98 -114.3(5)
C95 B97 B101 C94 34.6(4)
B103 B97 B101 C94 134.6(5)
B100 B97 B101 C94 95.9(5)
C95 B97 B101 B104 -62.8(5)
C94 B97 B101 B104 -97.4(5)
B103 B97 B101 B104 37.2(4)
B100 B97 B101 B104 -1.5(6)
C95 B97 B101 B103 -100.0(5)
C94 B97 B101 B103 -134.6(5)
B100 B97 B101 B103 -38.7(4)
C95 B97 B101 B98 1.1(6)
C94 B97 B101 B98 -33.5(4)
B103 B97 B101 B98 101.1(5)
B100 B97 B101 B98 62.4(5)
C95 C94 B98 B96 38.7(4)
B101 C94 B98 B96 141.4(5)
B97 C94 B98 B96 105.6(5)
S87 C94 B98 B96 -108.0(5)
C95 C94 B98 B101 -102.8(5)
B96 C94 B98 B101 -141.4(5)
B97 C94 B98 B101 -35.8(5)
S87 C94 B98 B101 110.5(5)
C95 C94 B98 B104 -63.5(5)
B96 C94 B98 B104 -102.2(5)
B101 C94 B98 B104 39.3(4)
B97 C94 B98 B104 3.4(6)
S87 C94 B98 B104 149.8(4)
C95 C94 B98 B102 -1.2(6)
B96 C94 B98 B102 -39.9(4)
B101 C94 B98 B102 101.5(5)
B97 C94 B98 B102 65.7(6)
S87 C94 B98 B102 -147.9(4)
B104 B101 B98 C94 134.7(5)
B97 B101 B98 C94 34.1(4)
B103 B101 B98 C94 97.3(5)
C94 B101 B98 B96 -34.4(4)
B104 B101 B98 B96 100.3(5)
B97 B101 B98 B96 -0.2(6)
B103 B101 B98 B96 63.0(6)
C94 B101 B98 B104 -134.7(5)
B97 B101 B98 B104 -100.6(5)
B103 B101 B98 B104 -37.3(4)
C94 B101 B98 B102 -97.7(5)
B104 B101 B98 B102 37.0(4)
B97 B101 B98 B102 -63.5(5)
B103 B101 B98 B102 -0.3(6)
B98 C94 B96 C95 138.6(4)
B101 C94 B96 C95 101.6(5)
B97 C94 B96 C95 34.0(4)
S87 C94 B96 C95 -106.9(5)
C95 C94 B96 B98 -138.6(4)
B101 C94 B96 B98 -37.0(5)
B97 C94 B96 B98 -104.6(5)
S87 C94 B96 B98 114.5(5)
C95 C94 B96 B99 -36.3(4)
B98 C94 B96 B99 102.3(5)
B101 C94 B96 B99 65.2(6)
B97 C94 B96 B99 -2.3(6)
S87 C94 B96 B99 -143.2(4)
C95 C94 B96 B102 -98.3(5)
B98 C94 B96 B102 40.3(4)
B101 C94 B96 B102 3.3(6)
B97 C94 B96 B102 -64.3(6)
S87 C94 B96 B102 154.9(4)
B100 C95 B96 C94 -102.2(5)
B99 C95 B96 C94 -138.2(4)
B97 C95 B96 C94 -34.3(4)
S88 C95 B96 C94 109.6(4)
C94 C95 B96 B98 35.8(4)
B100 C95 B96 B98 -66.4(6)
B99 C95 B96 B98 -102.4(5)
B97 C95 B96 B98 1.6(6)
S88 C95 B96 B98 145.5(4)
C94 C95 B96 B99 138.2(4)
B100 C95 B96 B99 36.0(5)
B97 C95 B96 B99 103.9(5)
S88 C95 B96 B99 -112.2(5)
C94 C95 B96 B102 98.9(5)
B100 C95 B96 B102 -3.3(6)
B99 C95 B96 B102 -39.3(4)
B97 C95 B96 B102 64.7(6)
S88 C95 B96 B102 -151.4(4)
B101 B98 B96 C94 34.2(4)
B104 B98 B96 C94 97.0(5)
B102 B98 B96 C94 134.4(5)
C94 B98 B96 C95 -35.0(4)
B101 B98 B96 C95 -0.8(6)
B104 B98 B96 C95 62.0(5)
B102 B98 B96 C95 99.4(5)
C94 B98 B96 B99 -96.8(5)
B101 B98 B96 B99 -62.6(6)
B104 B98 B96 B99 0.2(6)
B102 B98 B96 B99 37.5(4)
C94 B98 B96 B102 -134.4(5)
B101 B98 B96 B102 -100.1(5)
B104 B98 B96 B102 -37.3(4)
C94 C95 B99 B102 1.3(5)
B100 C95 B99 B102 -102.7(5)
B96 C95 B99 B102 39.8(4)
B97 C95 B99 B102 -66.1(6)
S88 C95 B99 B102 146.9(4)
C94 C95 B99 B96 -38.5(4)
B100 C95 B99 B96 -142.5(5)
B97 C95 B99 B96 -105.8(5)
S88 C95 B99 B96 107.1(5)
C94 C95 B99 B105 64.2(5)
B100 C95 B99 B105 -39.8(5)
B96 C95 B99 B105 102.8(5)
B97 C95 B99 B105 -3.1(6)
S88 C95 B99 B105 -150.2(4)
C94 C95 B99 B100 104.0(5)
B96 C95 B99 B100 142.5(5)
B97 C95 B99 B100 36.7(5)
S88 C95 B99 B100 -110.4(5)
C94 B96 B99 C95 35.3(4)
B98 B96 B99 C95 96.9(5)
B102 B96 B99 C95 134.9(5)
C94 B96 B99 B102 -99.6(5)
C95 B96 B99 B102 -134.9(5)
B98 B96 B99 B102 -38.0(4)
C94 B96 B99 B105 -61.7(5)
C95 B96 B99 B105 -97.1(5)
B98 B96 B99 B105 -0.2(6)
B102 B96 B99 B105 37.8(4)
C94 B96 B99 B100 2.2(6)
C95 B96 B99 B100 -33.1(4)
B98 B96 B99 B100 63.7(6)
B102 B96 B99 B100 101.8(5)
C95 B99 B102 B96 -39.3(4)
B105 B99 B102 B96 -138.0(5)
B100 B99 B102 B96 -100.8(5)
C95 B99 B102 B105 98.7(5)
B96 B99 B102 B105 138.0(5)
B100 B99 B102 B105 37.2(4)
C95 B99 B102 B104 61.2(5)
B96 B99 B102 B104 100.4(5)
B105 B99 B102 B104 -37.6(4)
B100 B99 B102 B104 -0.4(6)
C95 B99 B102 B98 -2.0(6)
B96 B99 B102 B98 37.3(4)
B105 B99 B102 B98 -100.7(5)
B100 B99 B102 B98 -63.5(5)
C94 B96 B102 B99 98.4(5)
C95 B96 B102 B99 39.1(4)
B98 B96 B102 B99 137.8(5)
C94 B96 B102 B105 60.7(6)
C95 B96 B102 B105 1.4(6)
B98 B96 B102 B105 100.2(5)
B99 B96 B102 B105 -37.6(4)
C94 B96 B102 B104 -2.1(6)
C95 B96 B102 B104 -61.4(6)
B98 B96 B102 B104 37.3(5)
B99 B96 B102 B104 -100.5(5)
C94 B96 B102 B98 -39.4(4)
C95 B96 B102 B98 -98.7(5)
B99 B96 B102 B98 -137.8(5)
C94 B98 B102 B99 2.0(6)
B96 B98 B102 B99 -37.6(4)
B101 B98 B102 B99 63.7(6)
B104 B98 B102 B99 100.5(5)
C94 B98 B102 B96 39.6(4)
B101 B98 B102 B96 101.3(5)
B104 B98 B102 B96 138.1(5)
C94 B98 B102 B105 -61.4(5)
B96 B98 B102 B105 -101.0(5)
B101 B98 B102 B105 0.3(6)
B104 B98 B102 B105 37.1(4)
C94 B98 B102 B104 -98.5(5)
B96 B98 B102 B104 -138.1(5)
B101 B98 B102 B104 -36.8(4)
C95 B99 B105 B104 -62.0(6)
B102 B99 B105 B104 37.9(4)
B96 B99 B105 B104 0.1(6)
B100 B99 B105 B104 -100.9(5)
C95 B99 B105 B103 1.6(6)
B102 B99 B105 B103 101.6(5)
B96 B99 B105 B103 63.7(6)
B100 B99 B105 B103 -37.3(5)
C95 B99 B105 B102 -99.9(5)
B96 B99 B105 B102 -37.8(4)
B100 B99 B105 B102 -138.8(5)
C95 B99 B105 B100 38.9(4)
B102 B99 B105 B100 138.8(5)
B96 B99 B105 B100 101.0(5)
B99 B102 B105 B104 -137.6(5)
B96 B102 B105 B104 -100.0(5)
B98 B102 B105 B104 -37.3(4)
B96 B102 B105 B99 37.6(4)
B104 B102 B105 B99 137.6(5)
B98 B102 B105 B99 100.3(5)
B99 B102 B105 B103 -100.5(5)
B96 B102 B105 B103 -62.9(6)
B104 B102 B105 B103 37.1(4)
B98 B102 B105 B103 -0.2(6)
B99 B102 B105 B100 -36.9(5)
B96 B102 B105 B100 0.7(6)
B104 B102 B105 B100 100.7(5)
B98 B102 B105 B100 63.4(6)
C95 B97 B103 B105 -2.1(6)
C94 B97 B103 B105 -60.8(6)
B100 B97 B103 B105 37.2(5)
B101 B97 B103 B105 -100.0(5)
C95 B97 B103 B101 97.9(5)
C94 B97 B103 B101 39.2(4)
B100 B97 B103 B101 137.2(5)
C95 B97 B103 B104 61.0(6)
C94 B97 B103 B104 2.3(6)
B100 B97 B103 B104 100.3(5)
B101 B97 B103 B104 -36.9(5)
C95 B97 B103 B100 -39.3(4)
C94 B97 B103 B100 -98.0(5)
B101 B97 B103 B100 -137.2(5)
B104 B105 B103 B97 100.5(5)
B99 B105 B103 B97 0.3(7)
B102 B105 B103 B97 63.3(6)
B100 B105 B103 B97 -37.0(4)
B104 B105 B103 B101 37.1(4)
B99 B105 B103 B101 -63.0(6)
B102 B105 B103 B101 0.0(6)
B100 B105 B103 B101 -100.3(5)
B99 B105 B103 B104 -100.2(5)
B102 B105 B103 B104 -37.1(4)
B100 B105 B103 B104 -137.5(5)
B104 B105 B103 B100 137.5(5)
B99 B105 B103 B100 37.3(5)
B102 B105 B103 B100 100.3(5)
C94 B101 B103 B97 -39.9(4)
B104 B101 B103 B97 -138.6(5)
B98 B101 B103 B97 -101.2(5)
C94 B101 B103 B105 61.5(5)
B104 B101 B103 B105 -37.2(4)
B97 B101 B103 B105 101.4(5)
B98 B101 B103 B105 0.2(6)
C94 B101 B103 B104 98.7(5)
B97 B101 B103 B104 138.6(5)
B98 B101 B103 B104 37.4(4)
C94 B101 B103 B100 -1.9(6)
B104 B101 B103 B100 -100.6(5)
B97 B101 B103 B100 38.0(4)
B98 B101 B103 B100 -63.2(6)
C94 C95 B100 B97 38.8(4)
B99 C95 B100 B97 141.2(5)
B96 C95 B100 B97 105.5(5)
S88 C95 B100 B97 -107.2(5)
C94 C95 B100 B99 -102.4(5)
B96 C95 B100 B99 -35.7(5)
B97 C95 B100 B99 -141.2(5)
S88 C95 B100 B99 111.6(5)
C94 C95 B100 B103 -0.9(6)
B99 C95 B100 B103 101.6(5)
B96 C95 B100 B103 65.9(6)
B97 C95 B100 B103 -39.6(4)
S88 C95 B100 B103 -146.8(4)
C94 C95 B100 B105 -63.0(5)
B99 C95 B100 B105 39.4(4)
B96 C95 B100 B105 3.7(6)
B97 C95 B100 B105 -101.8(5)
S88 C95 B100 B105 151.0(4)
C94 B97 B100 C95 -34.6(4)
B103 B97 B100 C95 -134.4(5)
B101 B97 B100 C95 -95.9(5)
C95 B97 B100 B99 34.6(4)
C94 B97 B100 B99 0.0(6)
B103 B97 B100 B99 -99.8(5)
B101 B97 B100 B99 -61.3(6)
C95 B97 B100 B103 134.4(5)
C94 B97 B100 B103 99.9(5)
B101 B97 B100 B103 38.6(4)
C95 B97 B100 B105 97.6(5)
C94 B97 B100 B105 63.1(5)
B103 B97 B100 B105 -36.8(4)
B101 B97 B100 B105 1.8(6)
B102 B99 B100 C95 97.5(5)
B96 B99 B100 C95 33.4(4)
B105 B99 B100 C95 134.7(5)
C95 B99 B100 B97 -34.8(4)
B102 B99 B100 B97 62.6(6)
B96 B99 B100 B97 -1.4(6)
B105 B99 B100 B97 99.9(5)
C95 B99 B100 B103 -97.7(5)
B102 B99 B100 B103 -0.3(6)
B96 B99 B100 B103 -64.3(6)
B105 B99 B100 B103 37.0(4)
C95 B99 B100 B105 -134.7(5)
B102 B99 B100 B105 -37.2(4)
B96 B99 B100 B105 -101.3(5)
B97 B103 B100 C95 39.8(4)
B105 B103 B100 C95 -98.8(5)
B101 B103 B100 C95 1.7(6)
B104 B103 B100 C95 -61.1(5)
B105 B103 B100 B97 -138.6(5)
B101 B103 B100 B97 -38.1(4)
B104 B103 B100 B97 -100.9(5)
B97 B103 B100 B99 101.7(5)
B105 B103 B100 B99 -36.9(4)
B101 B103 B100 B99 63.6(6)
B104 B103 B100 B99 0.8(6)
B97 B103 B100 B105 138.6(5)
B101 B103 B100 B105 100.5(5)
B104 B103 B100 B105 37.7(4)
B104 B105 B100 C95 61.1(6)
B99 B105 B100 C95 -39.2(4)
B103 B105 B100 C95 99.2(5)
B102 B105 B100 C95 -2.6(6)
B104 B105 B100 B97 -1.3(6)
B99 B105 B100 B97 -101.7(5)
B103 B105 B100 B97 36.7(4)
B102 B105 B100 B97 -65.1(6)
B104 B105 B100 B99 100.3(5)
B103 B105 B100 B99 138.4(5)
B102 B105 B100 B99 36.6(5)
B104 B105 B100 B103 -38.0(4)
B99 B105 B100 B103 -138.4(5)
B102 B105 B100 B103 -101.8(5)
C94 B101 B104 B105 -62.2(6)
B97 B101 B104 B105 0.7(6)
B103 B101 B104 B105 37.5(4)
B98 B101 B104 B105 -101.0(5)
C94 B101 B104 B103 -99.7(5)
B97 B101 B104 B103 -36.9(4)
B98 B101 B104 B103 -138.5(5)
C94 B101 B104 B102 1.5(6)
B97 B101 B104 B102 64.3(6)
B103 B101 B104 B102 101.2(5)
B98 B101 B104 B102 -37.4(5)
C94 B101 B104 B98 38.8(4)
B97 B101 B104 B98 101.7(5)
B103 B101 B104 B98 138.5(5)
B99 B105 B104 B101 63.8(6)
B103 B105 B104 B101 -37.5(4)
B102 B105 B104 B101 101.4(5)
B100 B105 B104 B101 0.4(6)
B99 B105 B104 B103 101.4(5)
B102 B105 B104 B103 138.9(5)
B100 B105 B104 B103 38.0(4)
B99 B105 B104 B102 -37.5(4)
B103 B105 B104 B102 -138.9(5)
B100 B105 B104 B102 -100.9(5)
B99 B105 B104 B98 0.0(6)
B103 B105 B104 B98 -101.4(5)
B102 B105 B104 B98 37.5(4)
B100 B105 B104 B98 -63.4(6)
B97 B103 B104 B101 37.0(5)
B105 B103 B104 B101 138.1(5)
B100 B103 B104 B101 100.1(5)
B97 B103 B104 B105 -101.1(5)
B101 B103 B104 B105 -138.1(5)
B100 B103 B104 B105 -38.0(4)
B97 B103 B104 B102 -64.2(6)
B105 B103 B104 B102 36.9(4)
B101 B103 B104 B102 -101.2(5)
B100 B103 B104 B102 -1.0(6)
B97 B103 B104 B98 -0.3(7)
B105 B103 B104 B98 100.8(5)
B101 B103 B104 B98 -37.3(5)
B100 B103 B104 B98 62.8(6)
B99 B102 B104 B101 -62.9(6)
B96 B102 B104 B101 0.4(6)
B105 B102 B104 B101 -100.7(5)
B98 B102 B104 B101 37.4(5)
B99 B102 B104 B105 37.8(4)
B96 B102 B104 B105 101.1(5)
B98 B102 B104 B105 138.2(5)
B99 B102 B104 B103 0.9(6)
B96 B102 B104 B103 64.2(6)
B105 B102 B104 B103 -36.9(4)
B98 B102 B104 B103 101.2(5)
B99 B102 B104 B98 -100.3(5)
B96 B102 B104 B98 -37.0(4)
B105 B102 B104 B98 -138.2(5)
C94 B98 B104 B101 -39.1(4)
B96 B98 B104 B101 -101.1(5)
B102 B98 B104 B101 -138.4(5)
C94 B98 B104 B105 61.9(6)
B96 B98 B104 B105 -0.1(6)
B101 B98 B104 B105 101.0(5)
B102 B98 B104 B105 -37.5(4)
C94 B98 B104 B103 -1.8(6)
B96 B98 B104 B103 -63.8(6)
B101 B98 B104 B103 37.3(5)
B102 B98 B104 B103 -101.2(5)
C94 B98 B104 B102 99.3(5)
B96 B98 B104 B102 37.4(4)
B101 B98 B104 B102 138.4(5)
